data_1573623
loop_
_publ_author_name
'Wang, Yan-Bo'
'Tsai, Chia-Lin'
'Xue, Yung-Jing'
'Jiang, Bing-Huang'
'Lu, Han-Cheng'
'Huang, Yu-Chi'
'Hong, Jun-Cheng'
'Huang, Kuo-Hsiu'
'Chien, Su-Ying'
'Chen, Chih-Ping'
'Cheng, Yen-Ju'

_publ_section_title
;
 Fluorinated and Methylated ortho-Benzodipyrrole-Based Acceptors
 Suppressing Charge Recombination and Minimizing Energy Loss in Organic
 Photovoltaics
;
_journal_name_full 'Chemical Science'
_journal_paper_doi 10.1039/D4SC07146H
_journal_year 2025
_chemical_formula_sum 'C100 H124 F4 N6 O2 S4'
_chemical_formula_weight 1646.28
_chemical_name_systematic CMB
_space_group_crystal_system triclinic
_space_group_IT_number 2
_space_group_name_Hall '-P 1'
_space_group_name_H-M_alt 'P -1'
_atom_sites_solution_hydrogens geom
_audit_creation_method SHELXL-2019/1
_audit_update_record
;
2024-10-17 deposited with the CCDC.	2025-01-09 downloaded from the CCDC.
;
_cell_angle_alpha 91.9510(10)
_cell_angle_beta 91.3666(8)
_cell_angle_gamma 103.5864(10)
_cell_formula_units_Z 6
_cell_length_a 21.2230(4)
_cell_length_b 21.3687(5)
_cell_length_c 32.1128(6)
_cell_measurement_reflns_used 23240
_cell_measurement_temperature 200(2)
_cell_measurement_theta_max 66.75
_cell_measurement_theta_min 3.44
_cell_volume 14140.1(5)
_computing_cell_refinement 'Bruker SAINT'
_computing_data_collection 'Bruker APEX4'
_computing_data_reduction 'Bruker SAINT'
_computing_molecular_graphics 'Bruker SHELXTL'
_computing_publication_material 'Bruker SHELXTL'
_computing_structure_refinement 'SHELXL-2019/1 (Sheldrick, 2019)'
_computing_structure_solution 'SHELXT (Sheldrick 2015)'
_diffrn_ambient_temperature 200(2)
_diffrn_measured_fraction_theta_full 0.998
_diffrn_measured_fraction_theta_max 0.998
_diffrn_measurement_device_type 'Bruker D8 VENTURE'
_diffrn_measurement_method '\f and \w scans'
_diffrn_radiation_type CuK\a
_diffrn_radiation_wavelength 1.54178
_diffrn_reflns_av_R_equivalents 0.0326
_diffrn_reflns_av_unetI/netI 0.0505
_diffrn_reflns_Laue_measured_fraction_full 0.998
_diffrn_reflns_Laue_measured_fraction_max 0.998
_diffrn_reflns_limit_h_max 25
_diffrn_reflns_limit_h_min -25
_diffrn_reflns_limit_k_max 26
_diffrn_reflns_limit_k_min -26
_diffrn_reflns_limit_l_max 35
_diffrn_reflns_limit_l_min -39
_diffrn_reflns_number 99898
_diffrn_reflns_point_group_measured_fraction_full 0.998
_diffrn_reflns_point_group_measured_fraction_max 0.998
_diffrn_reflns_theta_full 67.679
_diffrn_reflns_theta_max 69.997
_diffrn_reflns_theta_min 2.143
_exptl_absorpt_coefficient_mu 1.383
_exptl_absorpt_correction_T_max 0.9805
_exptl_absorpt_correction_T_min 0.8377
_exptl_absorpt_correction_type multi-scan
_exptl_absorpt_process_details
; 
 SADABS 2016/2: Krause, L., Herbst-Irmer, R., Sheldrick G.M. & Stalke D., 
 J. Appl. Cryst. 48 (2015) 3-10 
;
_exptl_crystal_colour blue
_exptl_crystal_density_diffrn 1.160
_exptl_crystal_description lath
_exptl_crystal_F_000 5292
_exptl_crystal_size_max 0.438
_exptl_crystal_size_mid 0.190
_exptl_crystal_size_min 0.038
_refine_diff_density_max 1.263
_refine_diff_density_min -0.902
_refine_diff_density_rms 0.133
_refine_ls_extinction_coef 0.0018(2)
_refine_ls_extinction_expression Fc^*^=kFc[1+0.001xFc^2^\l^3^/sin(2\q)]^-1/4^
_refine_ls_extinction_method 'SHELXL-2019/1 (Sheldrick 2019)'
_refine_ls_goodness_of_fit_ref 1.675
_refine_ls_hydrogen_treatment constr
_refine_ls_matrix_type full
_refine_ls_number_parameters 2822
_refine_ls_number_reflns 53485
_refine_ls_number_restraints 1446
_refine_ls_restrained_S_all 1.792
_refine_ls_R_factor_all 0.2203
_refine_ls_R_factor_gt 0.1717
_refine_ls_shift/su_max 0.019
_refine_ls_shift/su_mean 0.001
_refine_ls_structure_factor_coef Fsqd
_refine_ls_weighting_details 'w=1/[\s^2^(Fo^2^)+(0.2000P)^2^] where P=(Fo^2^+2Fc^2^)/3'
_refine_ls_weighting_scheme calc
_refine_ls_wR_factor_gt 0.4293
_refine_ls_wR_factor_ref 0.4806
_reflns_Friedel_coverage 0.000
_reflns_number_gt 28249
_reflns_number_total 53485
_reflns_threshold_expression 'I > 2\s(I)'
_cod_data_source_file d4sc07146h2.cif
_cod_data_source_block ic22487_sq
_cod_database_code 1573623
_shelx_shelxl_version_number 2019/1
_shelx_space_group_comment
; 
The symmetry employed for this shelxl refinement is uniquely defined 
by the following loop, which should always be used as a source of 
symmetry information in preference to the above space-group names. 
They are only intended as comments. 
;
_shelx_estimated_absorpt_t_min 0.583
_shelx_estimated_absorpt_t_max 0.949

loop_
_space_group_symop_operation_xyz
'x, y, z'
'-x, -y, -z'

loop_
_atom_site_label
_atom_site_type_symbol
_atom_site_fract_x
_atom_site_fract_y
_atom_site_fract_z
_atom_site_U_iso_or_equiv
_atom_site_adp_type
_atom_site_occupancy
_atom_site_site_symmetry_order
_atom_site_calc_flag
_atom_site_refinement_flags_posn
_atom_site_refinement_flags_adp
_atom_site_refinement_flags_occupancy
_atom_site_disorder_assembly
_atom_site_disorder_group
S1A S 0.85561(8) 0.45481(8) 0.88684(5) 0.0941(4) Uani 1 1 d . . . . .
S2A S 0.81519(7) 0.25963(8) 0.84816(4) 0.0869(4) Uani 1 1 d . . . . .
S3A S 0.72804(8) 0.42282(9) 1.13701(5) 0.0958(4) Uani 1 1 d . . . . .
S4A S 0.63711(7) 0.22597(9) 1.13697(5) 0.0905(4) Uani 1 1 d . . . . .
F1A F 0.7914(2) -0.0611(2) 0.70790(14) 0.1139(12) Uani 1 1 d . . . . .
F2A F 0.8420(2) -0.0118(2) 0.63860(13) 0.1176(12) Uani 1 1 d . . . . .
F3A F 0.5137(3) -0.1275(3) 1.2209(2) 0.164(2) Uani 1 1 d . . . . .
F4A F 0.4868(2) -0.1009(3) 1.2970(2) 0.172(2) Uani 1 1 d . . . . .
O1A O 0.8114(2) 0.1489(2) 0.80406(13) 0.1001(12) Uani 1 1 d . . . . .
O2A O 0.5971(2) 0.1065(3) 1.16350(16) 0.1130(14) Uani 1 1 d . . . . .
N1A N 0.7657(2) 0.3117(2) 0.94921(15) 0.0853(12) Uani 1 1 d . . . . .
N2A N 0.7026(2) 0.3021(2) 1.04262(15) 0.0849(12) Uani 1 1 d . . . . .
N3A N 0.9665(4) 0.3687(4) 0.6952(2) 0.145(3) Uani 1 1 d . . . . .
N4A N 0.9547(4) 0.2097(4) 0.6103(2) 0.150(3) Uani 1 1 d . U . . .
N5A N 0.5778(6) 0.2883(7) 1.3161(3) 0.179(4) Uani 1 1 d . . . . .
N6A N 0.5178(5) 0.1046(5) 1.3738(3) 0.173(4) Uani 1 1 d . . . . .
C3A' C 0.8417(4) 0.5396(3) 0.9764(2) 0.1042(19) Uani 1 1 d . . . . .
H3A1 H 0.851400 0.531835 0.947245 0.156 Uiso 1 1 calc R U . . .
H3A2 H 0.813079 0.569558 0.977718 0.156 Uiso 1 1 calc R U . . .
H3A3 H 0.882101 0.558348 0.992261 0.156 Uiso 1 1 calc R U . . .
C4A' C 0.7974(4) 0.5274(4) 1.0655(2) 0.108(2) Uani 1 1 d . . . . .
H4A1 H 0.779324 0.511451 1.091985 0.162 Uiso 1 1 calc R U . . .
H4A2 H 0.843589 0.547878 1.069758 0.162 Uiso 1 1 calc R U . . .
H4A3 H 0.774526 0.558968 1.055202 0.162 Uiso 1 1 calc R U . . .
C1A C 0.7649(3) 0.3572(3) 0.98109(18) 0.0848(14) Uani 1 1 d . . . . .
C2A C 0.7982(3) 0.4201(3) 0.96826(18) 0.0848(14) Uani 1 1 d . . . . .
C3A C 0.8088(3) 0.4775(3) 0.9945(2) 0.0902(16) Uani 1 1 d . . . . .
C4A C 0.7892(3) 0.4724(3) 1.0343(2) 0.0910(16) Uani 1 1 d . . . . .
C5A C 0.7556(3) 0.4102(3) 1.04771(19) 0.0903(16) Uani 1 1 d . . . . .
C6A C 0.7388(3) 0.3526(3) 1.02071(18) 0.0846(14) Uani 1 1 d . . . . .
C7A C 0.8174(3) 0.4109(3) 0.92713(19) 0.0896(16) Uani 1 1 d . . . . .
C8A C 0.7980(3) 0.3443(3) 0.91674(17) 0.0832(14) Uani 1 1 d . . . . .
C9A C 0.8172(3) 0.3280(3) 0.87683(18) 0.0869(15) Uani 1 1 d . . . . .
C10A C 0.8491(3) 0.3834(3) 0.85776(19) 0.0856(15) Uani 1 1 d . . . . .
C11A C 0.8687(3) 0.3712(3) 0.81744(18) 0.0876(15) Uani 1 1 d D . . . .
C12A C 0.8547(3) 0.3043(3) 0.80789(17) 0.0856(15) Uani 1 1 d . . . . .
C13A C 0.8709(3) 0.2793(3) 0.76931(18) 0.0888(15) Uani 1 1 d . . . . .
H13A H 0.892232 0.312409 0.751996 0.107 Uiso 1 1 calc R U . . .
C14A C 0.8638(3) 0.2202(3) 0.75094(18) 0.0891(16) Uani 1 1 d . . . . .
C15A C 0.8328(3) 0.1582(3) 0.76871(19) 0.0876(15) Uani 1 1 d . . . . .
C16A C 0.8317(3) 0.1074(3) 0.73738(18) 0.0858(15) Uani 1 1 d . . . . .
C17A C 0.8076(3) 0.0403(3) 0.74128(19) 0.0887(16) Uani 1 1 d . . . . .
H17A H 0.788974 0.022725 0.766179 0.106 Uiso 1 1 calc R U . . .
C18A C 0.8127(3) 0.0025(3) 0.7069(2) 0.0909(16) Uani 1 1 d . . . . .
C19A C 0.8391(3) 0.0299(4) 0.6702(2) 0.0952(18) Uani 1 1 d . . . . .
C20A C 0.8622(3) 0.0923(3) 0.66658(18) 0.0903(16) Uani 1 1 d . . . . .
H20A H 0.880245 0.108873 0.641282 0.108 Uiso 1 1 calc R U . . .
C21A C 0.8594(3) 0.1338(3) 0.70131(18) 0.0872(15) Uani 1 1 d . . . . .
C22A C 0.8835(3) 0.2049(3) 0.70873(18) 0.0887(16) Uani 1 1 d . . . . .
C23A C 0.9191(3) 0.2448(4) 0.68150(19) 0.0967(17) Uani 1 1 d . . . . .
C24A C 0.9460(4) 0.3135(5) 0.6894(2) 0.113(2) Uani 1 1 d . . . . .
C25A C 0.9386(4) 0.2267(4) 0.6418(2) 0.117(2) Uani 1 1 d . . . . .
C26A C 0.7300(3) 0.3909(3) 1.08716(18) 0.0839(14) Uani 1 1 d . . . . .
C27A C 0.6982(3) 0.3261(3) 1.08273(18) 0.0864(15) Uani 1 1 d . . . . .
C28A C 0.6735(3) 0.2999(3) 1.12022(18) 0.0854(15) Uani 1 1 d . . . . .
C29A C 0.6868(3) 0.3480(4) 1.15235(19) 0.0952(18) Uani 1 1 d . . . . .
C30A C 0.6663(3) 0.3234(4) 1.19200(19) 0.0964(18) Uani 1 1 d . . . . .
C31A C 0.6378(3) 0.2580(4) 1.18827(18) 0.0921(17) Uani 1 1 d . . . . .
C32A C 0.6135(3) 0.2211(4) 1.2230(2) 0.101(2) Uani 1 1 d . . . . .
H32A H 0.616532 0.247575 1.247690 0.121 Uiso 1 1 calc R U . . .
C33A C 0.5875(3) 0.1589(4) 1.2302(2) 0.0960(18) Uani 1 1 d . . . . .
C34A C 0.5838(3) 0.1059(4) 1.2001(2) 0.101(2) Uani 1 1 d . . . . .
C35A C 0.5595(3) 0.0438(5) 1.2224(3) 0.108(2) Uani 1 1 d . . . . .
C36A C 0.5491(3) -0.0175(5) 1.2057(3) 0.119(3) Uani 1 1 d . . . . .
H36A H 0.557193 -0.026882 1.177439 0.143 Uiso 1 1 calc R U . . .
C37A C 0.5255(4) -0.0652(5) 1.2338(4) 0.138(3) Uani 1 1 d . . . . .
C38A C 0.5117(4) -0.0519(6) 1.2728(4) 0.140(4) Uani 1 1 d . . . . .
C39A C 0.5214(3) 0.0095(5) 1.2881(3) 0.122(3) Uani 1 1 d . U . . .
H39A H 0.510225 0.017420 1.315964 0.147 Uiso 1 1 calc R U . . .
C40A C 0.5476(3) 0.0613(5) 1.2638(3) 0.115(3) Uani 1 1 d . . . . .
C41A C 0.5641(3) 0.1308(4) 1.2695(2) 0.104(2) Uani 1 1 d . . . . .
C42A C 0.5558(4) 0.1610(6) 1.3056(3) 0.124(3) Uani 1 1 d . . . . .
C43A C 0.5682(5) 0.2305(9) 1.3126(3) 0.143(4) Uani 1 1 d . . . . .
C44A C 0.5336(4) 0.1337(5) 1.3443(3) 0.142(3) Uani 1 1 d . . . . .
C45A C 0.7498(3) 0.2429(3) 0.94799(17) 0.0926(16) Uani 1 1 d D . . . .
H45A H 0.737349 0.227953 0.918777 0.111 Uiso 1 1 calc R U . . .
H45B H 0.710763 0.228723 0.964657 0.111 Uiso 1 1 calc DR U . . .
C46A C 0.7998(5) 0.2075(3) 0.9630(3) 0.158(3) Uani 1 1 d D U . . .
H46A H 0.830073 0.214630 0.939274 0.190 Uiso 1 1 calc R U . . .
C47A C 0.8433(5) 0.2382(6) 0.9968(4) 0.224(6) Uani 1 1 d D . . . .
H47A H 0.817010 0.239877 1.021682 0.269 Uiso 1 1 calc R U . . .
H47B H 0.861752 0.283291 0.989417 0.269 Uiso 1 1 calc R U . . .
C48A C 0.8986(4) 0.2097(5) 1.0093(3) 0.156(3) Uani 1 1 d D . . . .
H48A H 0.892176 0.166153 0.995944 0.187 Uiso 1 1 calc R U . . .
H48B H 0.899304 0.205386 1.039870 0.187 Uiso 1 1 calc R U . . .
C49A C 0.9626(4) 0.2510(6) 0.9967(4) 0.191(5) Uani 1 1 d D . . . .
H49A H 0.962980 0.297045 1.001738 0.229 Uiso 1 1 calc R U . . .
H49B H 0.968244 0.243641 0.966541 0.229 Uiso 1 1 calc R U . . .
C50A C 1.0185(5) 0.2345(11) 1.0218(7) 0.326(13) Uani 1 1 d D . . . .
H50A H 1.016607 0.187824 1.018675 0.391 Uiso 1 1 calc R U . . .
H50B H 1.015891 0.245896 1.051698 0.391 Uiso 1 1 calc R U . . .
C51A C 1.0822(6) 0.2741(13) 1.0042(7) 0.350 Uiso 1 1 d D U . . .
H51A H 1.086099 0.260335 0.974818 0.420 Uiso 1 1 calc R U . . .
H51B H 1.082268 0.320475 1.005202 0.420 Uiso 1 1 calc R U . . .
C52A C 1.1390(6) 0.2631(11) 1.0305(7) 0.350 Uiso 1 1 d D U . . .
H52A H 1.179813 0.287909 1.019776 0.525 Uiso 1 1 calc R U . . .
H52B H 1.135023 0.277091 1.059525 0.525 Uiso 1 1 calc R U . . .
H52C H 1.138842 0.217146 1.029239 0.525 Uiso 1 1 calc R U . . .
C53A C 0.7757(4) 0.1352(3) 0.9590(3) 0.155(3) Uani 1 1 d D . . . .
H53A H 0.732306 0.122876 0.971180 0.186 Uiso 1 1 calc R U . . .
H53B H 0.805315 0.115154 0.975318 0.186 Uiso 1 1 calc R U . . .
C54A C 0.7711(4) 0.1090(3) 0.9145(2) 0.121(2) Uani 1 1 d D . . . .
H54A H 0.812667 0.126011 0.900900 0.146 Uiso 1 1 calc R U . . .
H54B H 0.736620 0.123550 0.899021 0.146 Uiso 1 1 calc R U . . .
C55A C 0.7559(4) 0.0353(3) 0.9126(2) 0.123(2) Uani 1 1 d D . . . .
H55A H 0.787709 0.020811 0.930723 0.148 Uiso 1 1 calc R U . . .
H55B H 0.712257 0.018361 0.923637 0.148 Uiso 1 1 calc R U . . .
C56A C 0.7579(4) 0.0075(3) 0.8686(2) 0.122(2) Uani 1 1 d D . . . .
H56A H 0.800577 0.026598 0.856876 0.147 Uiso 1 1 calc R U . . .
H56B H 0.724065 0.019435 0.850927 0.147 Uiso 1 1 calc R U . . .
C57A C 0.7471(4) -0.0659(3) 0.8675(2) 0.124(2) Uani 1 1 d D . . . .
H57A H 0.703726 -0.085176 0.878096 0.149 Uiso 1 1 calc R U . . .
H57B H 0.779970 -0.077993 0.885981 0.149 Uiso 1 1 calc R U . . .
C58A C 0.7521(4) -0.0926(3) 0.8229(3) 0.128(2) Uani 1 1 d D . . . .
H58A H 0.718573 -0.081356 0.804553 0.153 Uiso 1 1 calc R U . . .
H58B H 0.795134 -0.072569 0.812068 0.153 Uiso 1 1 calc R U . . .
C59A C 0.7428(6) -0.1655(4) 0.8223(3) 0.164(4) Uani 1 1 d D . . . .
H59A H 0.699382 -0.185647 0.832527 0.197 Uiso 1 1 calc R U . . .
H59B H 0.775775 -0.176844 0.840988 0.197 Uiso 1 1 calc R U . . .
C60A C 0.7491(6) -0.1917(5) 0.7776(4) 0.185(5) Uani 1 1 d D . . . .
H60A H 0.743063 -0.238588 0.777624 0.278 Uiso 1 1 calc R U . . .
H60B H 0.716070 -0.180943 0.759187 0.278 Uiso 1 1 calc R U . . .
H60C H 0.792330 -0.172156 0.767633 0.278 Uiso 1 1 calc R U . . .
C61A C 0.8991(3) 0.4248(3) 0.7890(2) 0.1050(19) Uani 1 1 d D . . . .
H61A H 0.929074 0.459493 0.805800 0.126 Uiso 1 1 calc R U . . .
H61B H 0.924852 0.407627 0.768071 0.126 Uiso 1 1 calc R U . . .
C62A C 0.8495(5) 0.4524(5) 0.7671(3) 0.170(4) Uani 1 1 d D . . . .
H62A H 0.825524 0.471001 0.788374 0.204 Uiso 1 1 calc R U . . .
H62B H 0.872585 0.488190 0.750302 0.204 Uiso 1 1 calc R U . . .
C63A C 0.8012(5) 0.4070(6) 0.7390(4) 0.193(5) Uani 1 1 d D . . . .
H63A H 0.778809 0.369420 0.754567 0.231 Uiso 1 1 calc R U . . .
H63B H 0.823391 0.391207 0.715476 0.231 Uiso 1 1 calc R U . . .
C64A C 0.7518(6) 0.4428(6) 0.7224(4) 0.233(6) Uani 1 1 d D U . . .
H64A H 0.721701 0.447878 0.744658 0.280 Uiso 1 1 calc R U . . .
H64B H 0.774723 0.486328 0.714252 0.280 Uiso 1 1 calc R U . . .
C65A C 0.7137(7) 0.4067(7) 0.6853(4) 0.350 Uiso 1 1 d D U . . .
H65A H 0.677771 0.372288 0.694844 0.420 Uiso 1 1 calc R U . . .
H65B H 0.742171 0.386465 0.668134 0.420 Uiso 1 1 calc R U . . .
C66A C 0.6866(7) 0.4534(7) 0.6595(4) 0.350 Uiso 1 1 d D U . . .
H66A H 0.651055 0.428901 0.640708 0.420 Uiso 1 1 calc R U . . .
H66B H 0.668476 0.481984 0.678279 0.420 Uiso 1 1 calc R U . . .
C67A C 0.7390(7) 0.4939(10) 0.6339(5) 0.350 Uiso 1 1 d D U . . .
H67A H 0.755730 0.465211 0.614411 0.420 Uiso 1 1 calc R U . . .
H67B H 0.775456 0.516543 0.652755 0.420 Uiso 1 1 calc R U . . .
C68A C 0.7140(8) 0.5433(7) 0.6092(5) 0.350 Uiso 1 1 d D U . . .
H68A H 0.743855 0.558585 0.586493 0.420 Uiso 1 1 calc R U . . .
H68B H 0.712423 0.580870 0.627704 0.420 Uiso 1 1 calc R U . . .
C69A C 0.6455(8) 0.5127(7) 0.5905(5) 0.350 Uiso 1 1 d D U . . .
H69A H 0.627234 0.545706 0.576939 0.420 Uiso 1 1 calc R U . . .
H69B H 0.616256 0.493851 0.612742 0.420 Uiso 1 1 calc R U . . .
C70A C 0.6521(9) 0.4594(9) 0.5581(5) 0.350 Uiso 1 1 d D U . . .
H70A H 0.649583 0.475157 0.529573 0.420 Uiso 1 1 calc R U . . .
H70B H 0.694769 0.448884 0.562107 0.420 Uiso 1 1 calc R U . . .
C71A C 0.5979(8) 0.3991(7) 0.5630(6) 0.350 Uiso 1 1 d D U . . .
H71A H 0.602410 0.365623 0.542385 0.525 Uiso 1 1 calc R U . . .
H71B H 0.600854 0.383310 0.591118 0.525 Uiso 1 1 calc R U . . .
H71C H 0.555760 0.409531 0.558650 0.525 Uiso 1 1 calc R U . . .
C72A C 0.6471(2) 0.2494(3) 1.02560(17) 0.0946(16) Uani 1 1 d D . . . .
H72A H 0.620976 0.229918 1.049061 0.113 Uiso 1 1 calc R U . . .
H72B H 0.664630 0.215361 1.011699 0.113 Uiso 1 1 calc R U . . .
C73A C 0.6029(3) 0.2728(3) 0.99456(18) 0.1042(18) Uani 1 1 d D . . . .
H73A H 0.630355 0.288494 0.970424 0.125 Uiso 1 1 calc R U . . .
C74A C 0.5791(3) 0.3296(4) 1.0111(2) 0.123(2) Uani 1 1 d D . . . .
H74A H 0.558244 0.347359 0.987854 0.147 Uiso 1 1 calc R U . . .
H74B H 0.616877 0.363531 1.021662 0.147 Uiso 1 1 calc R U . . .
C75A C 0.5312(4) 0.3137(4) 1.0458(3) 0.137(3) Uani 1 1 d D . . . .
H75A H 0.552617 0.299279 1.070132 0.164 Uiso 1 1 calc R U . . .
H75B H 0.494293 0.278168 1.036101 0.164 Uiso 1 1 calc R U . . .
C76A C 0.5061(4) 0.3732(4) 1.0586(3) 0.159(4) Uani 1 1 d D . . . .
H76A H 0.492793 0.392705 1.033360 0.191 Uiso 1 1 calc R U . . .
H76B H 0.467345 0.359632 1.075732 0.191 Uiso 1 1 calc R U . . .
C77A C 0.5568(4) 0.4228(5) 1.0832(4) 0.162(4) Uani 1 1 d D . . . .
H77A H 0.591752 0.442918 1.064596 0.194 Uiso 1 1 calc R U . . .
H77B H 0.576255 0.401688 1.105470 0.194 Uiso 1 1 calc R U . . .
C78A C 0.5263(6) 0.4750(6) 1.1027(5) 0.197(5) Uani 1 1 d D . . . .
H78A H 0.511098 0.499483 1.080515 0.237 Uiso 1 1 calc R U . . .
H78B H 0.488471 0.454671 1.119091 0.237 Uiso 1 1 calc R U . . .
C79A C 0.5766(8) 0.5203(7) 1.1310(6) 0.257(8) Uani 1 1 d D U . . .
H79A H 0.557451 0.553655 1.143496 0.385 Uiso 1 1 calc R U . . .
H79B H 0.591178 0.495876 1.153033 0.385 Uiso 1 1 calc R U . . .
H79C H 0.613743 0.540564 1.114563 0.385 Uiso 1 1 calc R U . . .
C80A C 0.5502(3) 0.2161(3) 0.9775(2) 0.123(2) Uani 1 1 d D . . . .
H80A H 0.570718 0.182581 0.965901 0.147 Uiso 1 1 calc R U . . .
H80B H 0.523064 0.197436 1.000767 0.147 Uiso 1 1 calc R U . . .
C81A C 0.5071(4) 0.2343(5) 0.9441(3) 0.156(4) Uani 1 1 d D . . . .
H81A H 0.534670 0.260334 0.923474 0.187 Uiso 1 1 calc R U . . .
H81B H 0.480208 0.261305 0.956935 0.187 Uiso 1 1 calc R U . . .
C82A C 0.4625(6) 0.1753(5) 0.9215(4) 0.198(5) Uani 1 1 d D . . . .
H82A H 0.439450 0.145452 0.942023 0.238 Uiso 1 1 calc R U . . .
H82B H 0.488522 0.152034 0.904267 0.238 Uiso 1 1 calc R U . . .
C83A C 0.4133(7) 0.1985(7) 0.8935(4) 0.252(8) Uani 1 1 d D . . . .
H83A H 0.378673 0.208104 0.910964 0.302 Uiso 1 1 calc R U . . .
H83B H 0.435449 0.238870 0.880637 0.302 Uiso 1 1 calc R U . . .
C84A C 0.3829(10) 0.1493(8) 0.8594(5) 0.350 Uiso 1 1 d D U . . .
H84A H 0.352188 0.112750 0.871579 0.420 Uiso 1 1 calc R U . . .
H84B H 0.416942 0.132423 0.845470 0.420 Uiso 1 1 calc R U . . .
C85A C 0.3463(8) 0.1820(10) 0.8272(5) 0.350 Uiso 1 1 d D U . . .
H85A H 0.321993 0.149455 0.806413 0.420 Uiso 1 1 calc R U . . .
H85B H 0.315113 0.202530 0.841541 0.420 Uiso 1 1 calc R U . . .
C86A C 0.3966(10) 0.2330(11) 0.8055(7) 0.350 Uiso 1 1 d D U . . .
H86A H 0.410546 0.272001 0.824063 0.420 Uiso 1 1 calc R U . . .
H86B H 0.435141 0.216082 0.799513 0.420 Uiso 1 1 calc R U . . .
C87A C 0.3674(12) 0.2507(12) 0.7646(6) 0.350 Uiso 1 1 d D U . . .
H87A H 0.399915 0.283323 0.751027 0.525 Uiso 1 1 calc R U . . .
H87B H 0.354120 0.212212 0.746112 0.525 Uiso 1 1 calc R U . . .
H87C H 0.329569 0.268030 0.770617 0.525 Uiso 1 1 calc R U . . .
C88A C 0.6763(4) 0.3668(4) 1.2299(2) 0.117(2) Uani 1 1 d D . . . .
H88A H 0.717657 0.399480 1.227908 0.141 Uiso 1 1 calc R U . . .
H88B H 0.679935 0.341297 1.254615 0.141 Uiso 1 1 calc R U . . .
C89A C 0.6215(5) 0.4009(6) 1.2358(3) 0.172(4) Uani 1 1 d D . . . .
H89A H 0.580265 0.368580 1.239236 0.207 Uiso 1 1 calc R U . . .
H89B H 0.616560 0.425364 1.210785 0.207 Uiso 1 1 calc R U . . .
C90A C 0.6360(6) 0.4471(6) 1.2744(3) 0.189(5) Uani 1 1 d D . . . .
H90A H 0.643280 0.423241 1.299275 0.227 Uiso 1 1 calc R U . . .
H90B H 0.675714 0.481177 1.270366 0.227 Uiso 1 1 calc R U . . .
C91A C 0.5781(7) 0.4775(9) 1.2809(5) 0.260(7) Uani 1 1 d D U . . .
H91A H 0.541419 0.445445 1.291895 0.312 Uiso 1 1 calc R U . . .
H91B H 0.563740 0.491562 1.253890 0.312 Uiso 1 1 calc R U . . .
C92A C 0.5985(8) 0.5360(7) 1.3119(5) 0.299(9) Uani 1 1 d D U . . .
H92A H 0.613153 0.576001 1.296602 0.359 Uiso 1 1 calc R U . . .
H92B H 0.634800 0.530717 1.330359 0.359 Uiso 1 1 calc R U . . .
C93A C 0.5392(8) 0.5401(11) 1.3381(5) 0.350 Uiso 1 1 d D U . . .
H93A H 0.519457 0.497381 1.348934 0.420 Uiso 1 1 calc R U . . .
H93B H 0.506176 0.553542 1.320486 0.420 Uiso 1 1 calc R U . . .
C94A C 0.5617(10) 0.5898(10) 1.3749(5) 0.350 Uiso 1 1 d D U . . .
H94A H 0.523844 0.601412 1.387707 0.420 Uiso 1 1 calc R U . . .
H94B H 0.590562 0.629519 1.364884 0.420 Uiso 1 1 calc R U . . .
C95A C 0.5988(11) 0.5581(9) 1.4072(4) 0.350 Uiso 1 1 d D U . . .
H95A H 0.568272 0.522317 1.420220 0.420 Uiso 1 1 calc R U . . .
H95B H 0.632241 0.540330 1.393219 0.420 Uiso 1 1 calc R U . . .
C96A C 0.6308(7) 0.6091(10) 1.4407(4) 0.350 Uiso 1 1 d D U . . .
H96A H 0.648096 0.650743 1.427633 0.420 Uiso 1 1 calc R U . . .
H96B H 0.667442 0.595867 1.454646 0.420 Uiso 1 1 calc R U . . .
C97A C 0.5806(8) 0.6168(7) 1.4727(5) 0.350 Uiso 1 1 d D U . . .
H97A H 0.540092 0.620736 1.458178 0.420 Uiso 1 1 calc R U . . .
H97B H 0.597307 0.656542 1.490278 0.420 Uiso 1 1 calc R U . . .
C98A C 0.5663(8) 0.5580(9) 1.5003(5) 0.350 Uiso 1 1 d D U . . .
H98A H 0.534100 0.563145 1.520792 0.525 Uiso 1 1 calc R U . . .
H98B H 0.549241 0.518891 1.482902 0.525 Uiso 1 1 calc R U . . .
H98C H 0.606328 0.554617 1.514931 0.525 Uiso 1 1 calc R U . . .
S1B S 1.15644(7) 0.71934(8) 0.87934(4) 0.0884(4) Uani 1 1 d . . . . .
S2B S 1.20616(7) 0.73580(9) 0.75379(5) 0.0913(4) Uani 1 1 d . . . . .
S3B S 0.98903(7) 0.31454(8) 0.88566(4) 0.0875(4) Uani 1 1 d . . . . .
S4B S 1.03630(7) 0.25304(8) 0.76746(4) 0.0866(4) Uani 1 1 d . . . . .
F1B F 1.3521(3) 0.8753(4) 0.53977(17) 0.185(3) Uani 1 1 d . . . . .
F2B F 1.3801(3) 1.0028(4) 0.5608(2) 0.216(4) Uani 1 1 d . . . . .
F3B F 1.0612(3) 0.0291(3) 0.56759(13) 0.1464(18) Uani 1 1 d . . . . .
F4B F 1.0020(3) -0.0859(3) 0.59414(15) 0.1378(17) Uani 1 1 d . . . . .
O1B O 1.2639(3) 0.7791(3) 0.68349(16) 0.1227(17) Uani 1 1 d . . . . .
O2B O 1.0493(2) 0.1788(3) 0.70064(14) 0.1095(14) Uani 1 1 d . . . . .
N1B N 1.1244(2) 0.5819(3) 0.79507(13) 0.0862(13) Uani 1 1 d . . . . .
N2B N 1.0716(2) 0.4242(3) 0.79996(13) 0.0854(13) Uani 1 1 d . . . . .
N3B N 1.2841(3) 1.0226(3) 0.7976(3) 0.124(2) Uani 1 1 d . . . . .
N4B N 1.3568(5) 1.1165(5) 0.6903(4) 0.178(4) Uani 1 1 d . . . . .
N5B N 0.9163(4) -0.0139(4) 0.8314(3) 0.144(3) Uani 1 1 d . . . . .
N6B N 0.9235(4) -0.1478(4) 0.7338(3) 0.145(3) Uani 1 1 d . . . . .
C3B' C 1.0752(3) 0.6005(3) 0.93942(17) 0.0946(17) Uani 1 1 d . . . . .
H3B1 H 1.097510 0.643886 0.931631 0.142 Uiso 1 1 calc R U . . .
H3B2 H 1.031131 0.600701 0.947762 0.142 Uiso 1 1 calc R U . . .
H3B3 H 1.099041 0.587303 0.962754 0.142 Uiso 1 1 calc R U . . .
C4B' C 1.0136(3) 0.4567(3) 0.94116(16) 0.0933(17) Uani 1 1 d . . . . .
H4B1 H 0.996656 0.410637 0.934286 0.140 Uiso 1 1 calc R U . . .
H4B2 H 1.046201 0.462150 0.963938 0.140 Uiso 1 1 calc R U . . .
H4B3 H 0.977959 0.475698 0.949836 0.140 Uiso 1 1 calc R U . . .
C1B C 1.0974(3) 0.5418(3) 0.82692(15) 0.0828(15) Uani 1 1 d . . . . .
C2B C 1.0995(3) 0.5800(3) 0.86507(16) 0.0818(14) Uani 1 1 d . . . . .
C3B C 1.0721(3) 0.5537(3) 0.90255(16) 0.0818(14) Uani 1 1 d . . . . .
C4B C 1.0445(3) 0.4902(3) 0.90290(15) 0.0826(15) Uani 1 1 d . . . . .
C5B C 1.0461(3) 0.4499(3) 0.86715(16) 0.0833(15) Uani 1 1 d . . . . .
C6B C 1.0742(3) 0.4747(3) 0.82871(16) 0.0821(14) Uani 1 1 d . . . . .
C7B C 1.1307(3) 0.6445(3) 0.85510(17) 0.0824(14) Uani 1 1 d . . . . .
C8B C 1.1453(3) 0.6439(3) 0.81319(17) 0.0861(15) Uani 1 1 d . . . . .
C9B C 1.1754(3) 0.7050(3) 0.79980(17) 0.0839(14) Uani 1 1 d . . . . .
C10B C 1.1861(3) 0.7511(3) 0.83215(18) 0.0858(15) Uani 1 1 d . . . . .
C11B C 1.2177(3) 0.8127(3) 0.82066(19) 0.0926(16) Uani 1 1 d D . . . .
C12B C 1.2320(3) 0.8128(3) 0.7774(2) 0.0932(17) Uani 1 1 d . . . . .
C13B C 1.2598(3) 0.8682(3) 0.7581(2) 0.0981(18) Uani 1 1 d . . . . .
H13B H 1.267831 0.905088 0.776614 0.118 Uiso 1 1 calc R U . . .
C14B C 1.2791(3) 0.8833(4) 0.7176(2) 0.101(2) Uani 1 1 d . . . . .
C15B C 1.2792(3) 0.8368(5) 0.6839(2) 0.108(2) Uani 1 1 d . . . . .
C16B C 1.3059(4) 0.8740(5) 0.6458(3) 0.116(2) Uani 1 1 d . U . . .
C17B C 1.3147(4) 0.8505(5) 0.6077(3) 0.126(3) Uani 1 1 d . U . . .
H17B H 1.302568 0.805481 0.601098 0.151 Uiso 1 1 calc R U . . .
C18B C 1.3415(5) 0.8931(6) 0.5786(3) 0.139(3) Uani 1 1 d . U . . .
C19B C 1.3561(5) 0.9556(6) 0.5891(3) 0.140(3) Uani 1 1 d . U . . .
C20B C 1.3467(4) 0.9822(5) 0.6253(3) 0.139(3) Uani 1 1 d . U . . .
H20B H 1.356757 1.027552 0.630424 0.167 Uiso 1 1 calc R U . . .
C21B C 1.3199(4) 0.9373(5) 0.6571(3) 0.119(2) Uani 1 1 d . U . . .
C22B C 1.3040(3) 0.9482(4) 0.7019(3) 0.110(2) Uani 1 1 d . U . . .
C23B C 1.3112(3) 1.0058(5) 0.7224(3) 0.113(2) Uani 1 1 d . U . . .
C24B C 1.2957(4) 1.0165(4) 0.7639(3) 0.110(2) Uani 1 1 d . U . . .
C25B C 1.3362(5) 1.0689(5) 0.7052(3) 0.144(3) Uani 1 1 d . U . . .
C26B C 1.0259(3) 0.3822(3) 0.85989(16) 0.0826(15) Uani 1 1 d . . . . .
C27B C 1.0429(3) 0.3684(3) 0.81929(16) 0.0842(15) Uani 1 1 d . . . . .
C28B C 1.0278(3) 0.3015(3) 0.80901(16) 0.0835(15) Uani 1 1 d . . . . .
C29B C 0.9974(3) 0.2663(3) 0.84232(16) 0.0832(15) Uani 1 1 d . . . . .
C30B C 0.9805(3) 0.2002(3) 0.83449(16) 0.0826(14) Uani 1 1 d . . . . .
C31B C 0.9981(3) 0.1844(3) 0.79363(17) 0.0840(14) Uani 1 1 d . . . . .
C32B C 0.9853(3) 0.1210(3) 0.77823(19) 0.0881(15) Uani 1 1 d . . . . .
H32B H 0.964154 0.091618 0.797916 0.106 Uiso 1 1 calc R U . . .
C33B C 0.9956(3) 0.0897(3) 0.74128(18) 0.0832(14) Uani 1 1 d . . . . .
C34B C 1.0258(3) 0.1215(4) 0.7047(2) 0.0907(16) Uani 1 1 d . . . . .
C35B C 1.0242(3) 0.0713(3) 0.67203(18) 0.0887(16) Uani 1 1 d . . . . .
C36B C 1.0451(4) 0.0793(4) 0.6318(2) 0.109(2) Uani 1 1 d . . . . .
H36B H 1.063384 0.120580 0.621558 0.130 Uiso 1 1 calc R U . . .
C37B C 1.0380(4) 0.0237(5) 0.6074(2) 0.109(2) Uani 1 1 d . . . . .
C38B C 1.0087(4) -0.0341(5) 0.6204(2) 0.114(2) Uani 1 1 d . . . . .
C39B C 0.9864(3) -0.0425(4) 0.6598(2) 0.1021(19) Uani 1 1 d . . . . .
H39B H 0.965851 -0.084115 0.668712 0.122 Uiso 1 1 calc R U . . .
C40B C 0.9949(3) 0.0125(4) 0.6871(2) 0.0912(17) Uani 1 1 d . . . . .
C41B C 0.9769(2) 0.0211(3) 0.73071(19) 0.0865(15) Uani 1 1 d . . . . .
C42B C 0.9498(3) -0.0290(4) 0.7553(2) 0.0998(19) Uani 1 1 d . . . . .
C43B C 0.9312(4) -0.0218(4) 0.7995(3) 0.116(2) Uani 1 1 d . . . . .
C44B C 0.9344(3) -0.0962(4) 0.7434(3) 0.109(2) Uani 1 1 d . . . . .
C45B C 1.1140(4) 0.5774(4) 0.7500(2) 0.136(3) Uani 1 1 d D . . . .
H45C H 1.134871 0.543911 0.738630 0.163 Uiso 1 1 calc R U . . .
H45D H 1.136602 0.618952 0.738652 0.163 Uiso 1 1 calc R U . . .
C46B C 1.0426(5) 0.5615(6) 0.7337(3) 0.186(4) Uani 1 1 d D . . . .
H46B H 1.016905 0.520363 0.744743 0.223 Uiso 1 1 calc R U . . .
C47B C 1.0421(6) 0.5593(10) 0.6865(3) 0.249(7) Uani 1 1 d D . . . .
H47C H 1.073190 0.534060 0.677224 0.298 Uiso 1 1 calc R U . . .
H47D H 1.058049 0.603781 0.677218 0.298 Uiso 1 1 calc R U . . .
C48B C 0.9768(7) 0.5306(10) 0.6649(4) 0.279(8) Uani 1 1 d D . . . .
H48C H 0.947410 0.560130 0.667831 0.334 Uiso 1 1 calc R U . . .
H48D H 0.955986 0.488742 0.676609 0.334 Uiso 1 1 calc R U . . .
C49B C 0.9935(7) 0.5214(9) 0.6179(4) 0.282(8) Uani 1 1 d D U . . .
H49C H 0.995262 0.561792 0.603258 0.338 Uiso 1 1 calc R U . . .
H49D H 1.036398 0.510906 0.616206 0.338 Uiso 1 1 calc R U . . .
C50B C 0.9411(10) 0.4668(8) 0.5975(5) 0.350 Uiso 1 1 d D U . . .
H50C H 0.933420 0.428647 0.615026 0.420 Uiso 1 1 calc R U . . .
H50D H 0.954787 0.454230 0.569794 0.420 Uiso 1 1 calc R U . . .
C51B C 0.8785(6) 0.4919(12) 0.5930(6) 0.350 Uiso 1 1 d D U . . .
H51C H 0.840293 0.455265 0.588541 0.420 Uiso 1 1 calc R U . . .
H51D H 0.872466 0.516528 0.618674 0.420 Uiso 1 1 calc R U . . .
C52B C 0.8852(11) 0.5356(12) 0.5555(8) 0.350 Uiso 1 1 d D U . . .
H52D H 0.846031 0.552010 0.552131 0.525 Uiso 1 1 calc R U . . .
H52E H 0.922978 0.571907 0.560214 0.525 Uiso 1 1 calc R U . . .
H52F H 0.890916 0.510853 0.530184 0.525 Uiso 1 1 calc R U . . .
C53B C 1.0138(6) 0.6184(7) 0.7451(4) 0.215(5) Uani 1 1 d D . . . .
H53C H 1.048459 0.658550 0.746057 0.258 Uiso 1 1 calc R U . . .
H53D H 0.981101 0.622170 0.723426 0.258 Uiso 1 1 calc R U . . .
C54B C 0.9822(6) 0.6104(7) 0.7870(4) 0.204(5) Uani 1 1 d D . . . .
H54C H 1.014692 0.628383 0.809512 0.245 Uiso 1 1 calc R U . . .
H54D H 0.964703 0.564078 0.791649 0.245 Uiso 1 1 calc R U . . .
C55B C 0.9268(9) 0.6460(12) 0.7877(5) 0.296(10) Uani 1 1 d D . . . .
H55C H 0.942385 0.690161 0.777762 0.355 Uiso 1 1 calc R U . . .
H55D H 0.890367 0.622901 0.768951 0.355 Uiso 1 1 calc R U . . .
C56B C 0.9036(8) 0.6489(13) 0.8327(5) 0.350 Uiso 1 1 d D U . . .
H56C H 0.933974 0.683483 0.849349 0.420 Uiso 1 1 calc R U . . .
H56D H 0.901863 0.607450 0.845949 0.420 Uiso 1 1 calc R U . . .
C57B C 0.8352(9) 0.6628(13) 0.8308(6) 0.350 Uiso 1 1 d D U . . .
H57C H 0.838947 0.709687 0.828885 0.420 Uiso 1 1 calc R U . . .
H57D H 0.810509 0.640611 0.805818 0.420 Uiso 1 1 calc R U . . .
C58B C 0.7999(8) 0.6384(10) 0.8705(6) 0.350 Uiso 1 1 d D U . . .
H58C H 0.784223 0.590943 0.868260 0.420 Uiso 1 1 calc R U . . .
H58D H 0.830016 0.649746 0.895058 0.420 Uiso 1 1 calc R U . . .
C59B C 0.7422(8) 0.6699(11) 0.8756(6) 0.350 Uiso 1 1 d D U . . .
H59C H 0.757640 0.717399 0.876173 0.420 Uiso 1 1 calc R U . . .
H59D H 0.721058 0.657601 0.902264 0.420 Uiso 1 1 calc R U . . .
C60B C 0.6932(10) 0.6471(12) 0.8389(7) 0.350 Uiso 1 1 d D U . . .
H60D H 0.656332 0.667020 0.841946 0.525 Uiso 1 1 calc R U . . .
H60E H 0.714334 0.659771 0.812621 0.525 Uiso 1 1 calc R U . . .
H60F H 0.677854 0.600139 0.838640 0.525 Uiso 1 1 calc R U . . .
C61B C 1.2357(4) 0.8714(4) 0.8474(2) 0.114(2) Uani 1 1 d D . . . .
H61C H 1.220111 0.905772 0.833467 0.137 Uiso 1 1 calc R U . . .
H61D H 1.283677 0.884989 0.849376 0.137 Uiso 1 1 calc R U . . .
C62B C 1.2115(6) 0.8676(4) 0.8902(3) 0.182(4) Uani 1 1 d D U . . .
H62C H 1.241380 0.850857 0.908558 0.218 Uiso 1 1 calc R U . . .
H62D H 1.168392 0.837089 0.890153 0.218 Uiso 1 1 calc R U . . .
C63B C 1.2058(5) 0.9345(6) 0.9077(4) 0.240(6) Uani 1 1 d D U . . .
H63C H 1.175949 0.951630 0.889589 0.288 Uiso 1 1 calc R U . . .
H63D H 1.188272 0.930606 0.936049 0.288 Uiso 1 1 calc R U . . .
C64B C 1.2725(6) 0.9793(6) 0.9091(5) 0.319(9) Uani 1 1 d D U . . .
H64C H 1.270177 1.022827 0.919519 0.383 Uiso 1 1 calc R U . . .
H64D H 1.290289 0.982803 0.880851 0.383 Uiso 1 1 calc R U . . .
C65B C 1.3166(5) 0.9514(9) 0.9387(7) 0.386(12) Uani 1 1 d D U . . .
H65C H 1.294490 0.938363 0.964890 0.463 Uiso 1 1 calc R U . . .
H65D H 1.328133 0.913373 0.925249 0.463 Uiso 1 1 calc R U . . .
C66B C 1.3777(5) 1.0064(8) 0.9473(5) 0.436(14) Uani 1 1 d D U . . .
H66C H 1.380954 1.020828 0.977079 0.523 Uiso 1 1 calc R U . . .
H66D H 1.375959 1.043615 0.930140 0.523 Uiso 1 1 calc R U . . .
C67B C 1.4367(5) 0.9784(8) 0.9357(4) 0.350 Uiso 1 1 d D U . . .
H67C H 1.439674 0.942690 0.953887 0.420 Uiso 1 1 calc R U . . .
H67D H 1.432148 0.961868 0.906341 0.420 Uiso 1 1 calc R U . . .
C68B C 1.4963(4) 1.0332(7) 0.9419(4) 0.350 Uiso 1 1 d D U . . .
H68C H 1.485595 1.067930 0.959553 0.420 Uiso 1 1 calc R U . . .
H68D H 1.509448 1.051052 0.914533 0.420 Uiso 1 1 calc R U . . .
C69B C 1.5534(4) 1.0117(6) 0.9625(3) 0.350 Uiso 1 1 d D U . . .
H69C H 1.569515 0.982092 0.943349 0.420 Uiso 1 1 calc R U . . .
H69D H 1.539855 0.989238 0.988422 0.420 Uiso 1 1 calc R U . . .
C70B C 1.6068(6) 1.0740(7) 0.9723(4) 0.350 Uiso 1 1 d D U . . .
H70C H 1.591352 1.101673 0.993162 0.420 Uiso 1 1 calc R U . . .
H70D H 1.646079 1.062869 0.984159 0.420 Uiso 1 1 calc R U . . .
C71B C 1.6233(5) 1.1100(5) 0.9330(3) 0.350 Uiso 1 1 d D U . . .
H71D H 1.657070 1.149392 0.939355 0.525 Uiso 1 1 calc R U . . .
H71E H 1.639068 1.082733 0.912548 0.525 Uiso 1 1 calc R U . . .
H71F H 1.584461 1.121452 0.921532 0.525 Uiso 1 1 calc DR U . . .
C72B C 1.1049(3) 0.4207(4) 0.7611(2) 0.117(2) Uani 1 1 d D U . . .
H72C H 1.099628 0.457520 0.744578 0.140 Uiso 1 1 calc R U . . .
H72D H 1.081592 0.380994 0.745443 0.140 Uiso 1 1 calc R U . . .
C73B C 1.1753(4) 0.4208(7) 0.7623(3) 0.227(6) Uani 1 1 d D . . . .
H73B H 1.196295 0.467273 0.768770 0.273 Uiso 1 1 calc R U . . .
C74B C 1.1963(5) 0.3891(9) 0.7983(4) 0.262(8) Uani 1 1 d D . . . .
H74C H 1.181434 0.341979 0.793054 0.315 Uiso 1 1 calc R U . . .
H74D H 1.173492 0.400487 0.822966 0.315 Uiso 1 1 calc R U . . .
C75B C 1.2669(5) 0.4040(8) 0.8094(5) 0.268(7) Uani 1 1 d D . . . .
H75C H 1.280755 0.448760 0.821047 0.321 Uiso 1 1 calc R U . . .
H75D H 1.291445 0.400802 0.783897 0.321 Uiso 1 1 calc R U . . .
C76B C 1.2829(7) 0.3581(9) 0.8412(6) 0.379(11) Uani 1 1 d D U . . .
H76C H 1.319421 0.381489 0.859660 0.454 Uiso 1 1 calc R U . . .
H76D H 1.296961 0.322578 0.826300 0.454 Uiso 1 1 calc R U . . .
C77B C 1.2250(10) 0.3296(14) 0.8677(7) 0.390(12) Uani 1 1 d D U . . .
H77C H 1.188467 0.305393 0.849474 0.468 Uiso 1 1 calc R U . . .
H77D H 1.210641 0.364744 0.882715 0.468 Uiso 1 1 calc R U . . .
C78B C 1.2445(13) 0.2845(15) 0.8991(9) 0.420(14) Uani 1 1 d D U . . .
H78C H 1.281747 0.308341 0.916802 0.504 Uiso 1 1 calc R U . . .
H78D H 1.257628 0.248585 0.884041 0.504 Uiso 1 1 calc R U . . .
C79B C 1.1864(14) 0.2576(15) 0.9263(8) 0.431(15) Uani 1 1 d D U . . .
H79D H 1.198622 0.228734 0.946454 0.646 Uiso 1 1 calc R U . . .
H79E H 1.173890 0.293343 0.941286 0.646 Uiso 1 1 calc R U . . .
H79F H 1.149836 0.233749 0.908615 0.646 Uiso 1 1 calc R U . . .
C80B C 1.2001(5) 0.4100(6) 0.7196(4) 0.199(5) Uani 1 1 d D U . . .
H80C H 1.247623 0.415274 0.721882 0.239 Uiso 1 1 calc R U . . .
H80D H 1.191508 0.443580 0.701178 0.239 Uiso 1 1 calc R U . . .
C81B C 1.1697(7) 0.3441(7) 0.6992(4) 0.209(5) Uani 1 1 d D U . . .
H81C H 1.123496 0.340941 0.691655 0.251 Uiso 1 1 calc R U . . .
H81D H 1.172014 0.309836 0.718814 0.251 Uiso 1 1 calc R U . . .
C82B C 1.2077(9) 0.3360(7) 0.6599(5) 0.253(7) Uani 1 1 d D U . . .
H82C H 1.202709 0.368533 0.639546 0.304 Uiso 1 1 calc R U . . .
H82D H 1.254368 0.342559 0.667280 0.304 Uiso 1 1 calc R U . . .
C83B C 1.1811(8) 0.2676(7) 0.6404(5) 0.251(7) Uani 1 1 d D U . . .
H83C H 1.182006 0.235147 0.661514 0.301 Uiso 1 1 calc R U . . .
H83D H 1.135652 0.262540 0.630294 0.301 Uiso 1 1 calc R U . . .
C84B C 1.2238(11) 0.2580(8) 0.6039(6) 0.350 Uiso 1 1 d D U . . .
H84C H 1.211883 0.279840 0.579253 0.420 Uiso 1 1 calc R U . . .
H84D H 1.269929 0.277324 0.611591 0.420 Uiso 1 1 calc R U . . .
C85B C 1.2146(8) 0.1865(9) 0.5935(8) 0.350 Uiso 1 1 d D U . . .
H85C H 1.186216 0.174193 0.568149 0.420 Uiso 1 1 calc R U . . .
H85D H 1.193627 0.161184 0.616737 0.420 Uiso 1 1 calc R U . . .
C86B C 1.2815(8) 0.1718(9) 0.5859(10) 0.350 Uiso 1 1 d D U . . .
H86C H 1.303227 0.197763 0.563125 0.420 Uiso 1 1 calc R U . . .
H86D H 1.309534 0.182321 0.611487 0.420 Uiso 1 1 calc R U . . .
C87B C 1.2690(11) 0.0992(9) 0.5740(9) 0.350 Uiso 1 1 d D U . . .
H87D H 1.310424 0.087887 0.568968 0.525 Uiso 1 1 calc R U . . .
H87E H 1.247502 0.074091 0.596836 0.525 Uiso 1 1 calc R U . . .
H87F H 1.241223 0.089462 0.548693 0.525 Uiso 1 1 calc R U . . .
C88B C 0.9500(3) 0.1516(3) 0.86596(19) 0.0983(17) Uani 1 1 d D . . . .
H88C H 0.916631 0.116968 0.851406 0.118 Uiso 1 1 calc R U . . .
H88D H 0.927916 0.173173 0.886900 0.118 Uiso 1 1 calc R U . . .
C89B C 0.9998(3) 0.1208(4) 0.8887(2) 0.116(2) Uani 1 1 d D . . . .
H89C H 1.019337 0.096134 0.868160 0.139 Uiso 1 1 calc R U . . .
H89D H 1.034952 0.155442 0.901602 0.139 Uiso 1 1 calc R U . . .
C90B C 0.9688(4) 0.0761(5) 0.9224(3) 0.156(3) Uani 1 1 d D . . . .
H90C H 0.926392 0.049588 0.911760 0.187 Uiso 1 1 calc R U . . .
H90D H 0.960832 0.102221 0.946966 0.187 Uiso 1 1 calc R U . . .
C91B C 1.0126(5) 0.0314(5) 0.9359(4) 0.195(5) Uani 1 1 d D . . . .
H91C H 0.990763 0.003424 0.957842 0.234 Uiso 1 1 calc R U . . .
H91D H 1.017440 0.003091 0.911736 0.234 Uiso 1 1 calc R U . . .
C92B C 1.0788(5) 0.0663(7) 0.9522(6) 0.236(7) Uani 1 1 d D . . . .
H92C H 1.074513 0.098726 0.974073 0.283 Uiso 1 1 calc R U . . .
H92D H 1.103417 0.089394 0.929272 0.283 Uiso 1 1 calc R U . . .
C93B C 1.1166(6) 0.0189(6) 0.9706(5) 0.259(7) Uani 1 1 d D . . . .
H93C H 1.101550 0.007279 0.998898 0.311 Uiso 1 1 calc R U . . .
H93D H 1.108949 -0.020997 0.952785 0.311 Uiso 1 1 calc R U . . .
C94B C 1.1893(5) 0.0519(8) 0.9727(6) 0.285(9) Uani 1 1 d D . . . .
H94C H 1.214736 0.020158 0.979641 0.342 Uiso 1 1 calc R U . . .
H94D H 1.202723 0.069186 0.945263 0.342 Uiso 1 1 calc R U . . .
C95B C 1.2026(7) 0.1069(9) 1.0060(7) 0.312(11) Uani 1 1 d D . . . .
H95C H 1.184274 0.090649 1.032685 0.375 Uiso 1 1 calc R U . . .
H95D H 1.181411 0.141223 0.997334 0.375 Uiso 1 1 calc R U . . .
C96B C 1.2764(7) 0.1348(8) 1.0120(5) 0.262(7) Uani 1 1 d D . . . .
H96C H 1.294826 0.108816 1.031774 0.314 Uiso 1 1 calc R U . . .
H96D H 1.297704 0.133294 0.985009 0.314 Uiso 1 1 calc R U . . .
C97B C 1.2885(10) 0.2046(8) 1.0289(9) 0.359(12) Uani 1 1 d D U . . .
H97C H 1.249492 0.211243 1.043015 0.431 Uiso 1 1 calc R U . . .
H97D H 1.297100 0.234182 1.005592 0.431 Uiso 1 1 calc R U . . .
C98B C 1.3467(12) 0.2196(11) 1.0599(8) 0.361(13) Uani 1 1 d D U . . .
H98D H 1.354020 0.264330 1.070520 0.542 Uiso 1 1 calc R U . . .
H98E H 1.337837 0.190579 1.083119 0.542 Uiso 1 1 calc R U . . .
H98F H 1.385357 0.213475 1.045767 0.542 Uiso 1 1 calc R U . . .
S1C S 1.85337(11) 1.25899(11) 0.44442(7) 0.1221(6) Uani 1 1 d . . . . .
S2C S 1.82798(11) 1.06891(12) 0.39829(6) 0.1193(7) Uani 1 1 d . . . . .
S3C S 1.71748(10) 1.20381(12) 0.69143(6) 0.1183(6) Uani 1 1 d . . . . .
S4C S 1.65108(8) 1.00328(12) 0.69022(6) 0.1164(7) Uani 1 1 d . . . . .
F1C F 1.8028(4) 0.7865(5) 0.2276(3) 0.222(4) Uani 1 1 d . U . . .
F2C F 1.8489(4) 0.8462(5) 0.1623(3) 0.238(4) Uani 1 1 d . U . . .
F3C F 1.5385(4) 0.6453(5) 0.7658(3) 0.226(4) Uani 1 1 d . . . . .
F4C F 1.5105(4) 0.6665(5) 0.8454(3) 0.254(5) Uani 1 1 d . . . . .
O1C O 1.8217(4) 0.9678(4) 0.3416(3) 0.170(3) Uani 1 1 d . . . . .
O2C O 1.6065(3) 0.8808(4) 0.7133(2) 0.152(2) Uani 1 1 d . . . . .
N1C N 1.7851(3) 1.1067(3) 0.50508(17) 0.0980(14) Uani 1 1 d . . . . .
N2C N 1.7222(2) 1.0872(3) 0.59896(18) 0.1023(16) Uani 1 1 d . . . . .
N3C N 1.9383(6) 1.2208(5) 0.2403(3) 0.182(4) Uani 1 1 d D U . . .
N4C N 1.9369(9) 1.0799(8) 0.1459(4) 0.289(8) Uani 1 1 d D U . . .
N5C N 1.5786(5) 1.0428(5) 0.8669(3) 0.174(4) Uani 1 1 d D U . . .
N6C N 1.5202(7) 0.8634(7) 0.9217(4) 0.288(9) Uani 1 1 d D . . . .
C3C' C 1.8351(6) 1.3326(5) 0.5359(3) 0.164(4) Uani 1 1 d . . . . .
H3C1 H 1.846539 1.327285 0.506816 0.246 Uiso 1 1 calc R U . . .
H3C2 H 1.803592 1.359596 0.537349 0.246 Uiso 1 1 calc R U . . .
H3C3 H 1.874132 1.353349 0.552560 0.246 Uiso 1 1 calc R U . . .
C4C' C 1.7899(5) 1.3129(5) 0.6240(3) 0.139(3) Uani 1 1 d . . . . .
H4C1 H 1.771747 1.295004 0.650002 0.209 Uiso 1 1 calc R U . . .
H4C2 H 1.835451 1.335258 0.628961 0.209 Uiso 1 1 calc R U . . .
H4C3 H 1.765442 1.343400 0.614026 0.209 Uiso 1 1 calc R U . . .
C1C C 1.7787(3) 1.1501(4) 0.5375(2) 0.103(2) Uani 1 1 d . . . . .
C2C C 1.8018(3) 1.2135(4) 0.5248(2) 0.1030(19) Uani 1 1 d . . . . .
C3C C 1.8070(4) 1.2703(4) 0.5520(3) 0.112(2) Uani 1 1 d . . . . .
C4C C 1.7852(4) 1.2597(5) 0.5919(2) 0.114(2) Uani 1 1 d . . . . .
C5C C 1.7589(3) 1.1961(4) 0.6041(2) 0.104(2) Uani 1 1 d . . . . .
C6C C 1.7524(3) 1.1409(4) 0.5778(2) 0.0941(17) Uani 1 1 d . . . . .
C7C C 1.8216(4) 1.2089(4) 0.4842(2) 0.1036(19) Uani 1 1 d . . . . .
C8C C 1.8112(3) 1.1440(4) 0.4727(2) 0.0990(18) Uani 1 1 d . . . . .
C9C C 1.8307(4) 1.1346(4) 0.4311(2) 0.109(2) Uani 1 1 d . . . . .
C10C C 1.8542(4) 1.1926(4) 0.4127(2) 0.107(2) Uani 1 1 d . . . . .
C11C C 1.8707(4) 1.1836(6) 0.3708(3) 0.127(3) Uani 1 1 d . . . . .
C12C C 1.8594(4) 1.1200(5) 0.3580(2) 0.118(2) Uani 1 1 d . U . . .
C13C C 1.8717(4) 1.1047(5) 0.3175(3) 0.132(3) Uani 1 1 d . U . . .
H13C H 1.888261 1.143333 0.303557 0.158 Uiso 1 1 calc R U . . .
C14C C 1.8686(4) 1.0572(5) 0.2923(3) 0.130(3) Uani 1 1 d D U . . .
C15C C 1.8422(4) 0.9922(5) 0.3060(3) 0.121(3) Uani 1 1 d D U . . .
C16C C 1.8409(4) 0.9440(5) 0.2702(3) 0.150(3) Uani 1 1 d D U . . .
C17C C 1.8173(5) 0.8786(6) 0.2718(4) 0.162(4) Uani 1 1 d D U . . .
H17C H 1.799863 0.857099 0.295803 0.194 Uiso 1 1 calc R U . . .
C18C C 1.8225(6) 0.8476(7) 0.2329(4) 0.155(4) Uani 1 1 d D U . . .
C19C C 1.8473(5) 0.8821(6) 0.1996(4) 0.160(4) Uani 1 1 d D U . . .
C20C C 1.8694(5) 0.9477(5) 0.1985(3) 0.163(4) Uani 1 1 d D U . . .
H20C H 1.885861 0.969223 0.174218 0.195 Uiso 1 1 calc R U . . .
C21C C 1.8651(4) 0.9799(5) 0.2370(3) 0.138(3) Uani 1 1 d D U . . .
C22C C 1.8855(4) 1.0497(5) 0.2462(3) 0.141(3) Uani 1 1 d D U . . .
C23C C 1.9090(4) 1.1007(5) 0.2234(3) 0.123(2) Uani 1 1 d D U . . .
C24C C 1.9243(4) 1.1663(5) 0.2333(2) 0.120(3) Uani 1 1 d D . . . .
C25C C 1.9252(7) 1.0934(6) 0.1799(3) 0.206(5) Uani 1 1 d D U . . .
C26C C 1.7314(3) 1.1734(4) 0.6422(2) 0.1021(19) Uani 1 1 d . . . . .
C27C C 1.7100(3) 1.1081(5) 0.6382(2) 0.104(2) Uani 1 1 d . . . . .
C28C C 1.6812(3) 1.0771(4) 0.6758(2) 0.107(2) Uani 1 1 d . . . . .
C29C C 1.6824(3) 1.1249(5) 0.7070(2) 0.116(2) Uani 1 1 d . . . . .
C30C C 1.6584(3) 1.0982(5) 0.7440(2) 0.110(2) Uani 1 1 d . U . . .
C31C C 1.6394(3) 1.0323(5) 0.7402(3) 0.114(2) Uani 1 1 d . U . . .
C32C C 1.6153(3) 0.9936(5) 0.7740(3) 0.121(2) Uani 1 1 d . U . . .
H32C H 1.612107 1.019138 0.798277 0.145 Uiso 1 1 calc R U . . .
C33C C 1.5957(4) 0.9301(5) 0.7807(3) 0.121(2) Uani 1 1 d . U . . .
C34C C 1.5940(4) 0.8800(5) 0.7502(4) 0.132(3) Uani 1 1 d . U . . .
C35C C 1.5736(3) 0.8167(4) 0.7704(2) 0.136(3) Uani 1 1 d G U . . .
C36C C 1.5659(3) 0.7548(5) 0.75314(19) 0.160(4) Uani 1 1 d G U . . .
H36C H 1.576235 0.748657 0.724901 0.192 Uiso 1 1 calc R U . . .
C37C C 1.5430(4) 0.7017(4) 0.7771(3) 0.161(4) Uani 1 1 d G U . . .
C38C C 1.5278(4) 0.7107(4) 0.8185(3) 0.196(5) Uani 1 1 d G U . . .
C39C C 1.5355(3) 0.7726(4) 0.83576(18) 0.148(3) Uani 1 1 d G U . . .
H39C H 1.525156 0.778738 0.863994 0.177 Uiso 1 1 calc R U . . .
C40C C 1.5584(3) 0.8256(3) 0.8118(2) 0.141(3) Uani 1 1 d G U . . .
C41C C 1.5716(4) 0.8968(5) 0.8196(3) 0.129(3) Uani 1 1 d D U . . .
C42C C 1.5625(5) 0.9250(5) 0.8563(3) 0.146(3) Uani 1 1 d D U . . .
C43C C 1.5763(5) 0.9906(4) 0.8650(3) 0.152(4) Uani 1 1 d D U . . .
C44C C 1.5399(6) 0.8938(5) 0.8937(3) 0.181(4) Uani 1 1 d D U . . .
C45C C 1.7947(3) 1.0411(3) 0.5072(2) 0.108(2) Uani 1 1 d D . . . .
H45E H 1.809814 1.028849 0.479796 0.130 Uiso 1 1 calc R U . . .
H45F H 1.752179 1.011438 0.511543 0.130 Uiso 1 1 calc R U . . .
C46C C 1.8427(3) 1.0305(3) 0.5410(2) 0.1125(19) Uani 1 1 d D . . . .
H46C H 1.821688 1.033607 0.568302 0.135 Uiso 1 1 calc R U . . .
C47C C 1.8544(3) 0.9631(3) 0.5370(3) 0.117(2) Uani 1 1 d D . . . .
H47E H 1.890354 0.960296 0.556515 0.140 Uiso 1 1 calc R U . . .
H47F H 1.868104 0.955696 0.508365 0.140 Uiso 1 1 calc R U . . .
C48C C 1.7950(4) 0.9101(3) 0.5461(3) 0.138(3) Uani 1 1 d D . . . .
H48E H 1.758722 0.912292 0.526665 0.166 Uiso 1 1 calc R U . . .
H48F H 1.781427 0.916394 0.574870 0.166 Uiso 1 1 calc R U . . .
C49C C 1.8110(5) 0.8439(4) 0.5409(6) 0.196(6) Uani 1 1 d D . . . .
H49E H 1.824515 0.837702 0.512038 0.235 Uiso 1 1 calc R U . . .
H49F H 1.847561 0.841969 0.560160 0.235 Uiso 1 1 calc R U . . .
C50C C 1.7520(6) 0.7903(4) 0.5501(5) 0.205(5) Uani 1 1 d D U . . .
H50E H 1.716537 0.789732 0.529399 0.246 Uiso 1 1 calc R U . . .
H50F H 1.736393 0.798039 0.578155 0.246 Uiso 1 1 calc R U . . .
C51C C 1.7712(10) 0.7254(5) 0.5480(6) 0.350 Uiso 1 1 d D U . . .
H51E H 1.819031 0.732572 0.548979 0.420 Uiso 1 1 calc R U . . .
H51F H 1.754058 0.699869 0.572151 0.420 Uiso 1 1 calc R U . . .
C52C C 1.7433(9) 0.6885(10) 0.5073(7) 0.350 Uiso 1 1 d D U . . .
H52G H 1.755378 0.646970 0.505834 0.525 Uiso 1 1 calc R U . . .
H52H H 1.695915 0.681172 0.506656 0.525 Uiso 1 1 calc R U . . .
H52I H 1.760711 0.713786 0.483547 0.525 Uiso 1 1 calc R U . . .
C53C C 1.9050(3) 1.0823(4) 0.54265(19) 0.1084(19) Uani 1 1 d D . . . .
H53E H 1.893815 1.124732 0.544605 0.130 Uiso 1 1 calc R U . . .
H53F H 1.929556 1.078036 0.568586 0.130 Uiso 1 1 calc R U . . .
C54C C 1.9491(3) 1.0824(4) 0.5067(2) 0.124(2) Uani 1 1 d D . . . .
H54E H 1.924534 1.084584 0.480372 0.149 Uiso 1 1 calc R U . . .
H54F H 1.963404 1.041567 0.505672 0.149 Uiso 1 1 calc R U . . .
C55C C 2.0081(3) 1.1384(3) 0.5099(3) 0.133(2) Uani 1 1 d D . . . .
H55E H 2.028619 1.140044 0.538046 0.159 Uiso 1 1 calc R U . . .
H55F H 2.039849 1.130618 0.489424 0.159 Uiso 1 1 calc R U . . .
C56C C 1.9937(4) 1.2023(4) 0.5024(4) 0.149(3) Uani 1 1 d D . . . .
H56E H 1.960791 1.209847 0.522038 0.179 Uiso 1 1 calc R U . . .
H56F H 1.975338 1.201917 0.473690 0.179 Uiso 1 1 calc R U . . .
C57C C 2.0550(5) 1.2577(4) 0.5079(6) 0.229(7) Uani 1 1 d D . . . .
H57E H 2.073844 1.258106 0.536464 0.275 Uiso 1 1 calc R U . . .
H57F H 2.087756 1.250959 0.487877 0.275 Uiso 1 1 calc R U . . .
C58C C 2.0378(8) 1.3220(5) 0.5006(5) 0.235(7) Uani 1 1 d D U . . .
H58E H 1.999177 1.315279 0.481600 0.282 Uiso 1 1 calc R U . . .
H58F H 2.074314 1.351614 0.487537 0.282 Uiso 1 1 calc R U . . .
C59C C 2.0236(12) 1.3518(8) 0.5430(7) 0.350 Uiso 1 1 d D U . . .
H59E H 1.976932 1.351089 0.544285 0.420 Uiso 1 1 calc R U . . .
H59F H 2.035220 1.326653 0.566072 0.420 Uiso 1 1 calc R U . . .
C60C C 2.0646(13) 1.4219(9) 0.5469(8) 0.350 Uiso 1 1 d D U . . .
H60G H 2.056327 1.441737 0.573585 0.525 Uiso 1 1 calc R U . . .
H60H H 2.110692 1.422071 0.545701 0.525 Uiso 1 1 calc R U . . .
H60I H 2.052613 1.446420 0.523992 0.525 Uiso 1 1 calc R U . . .
C61C C 1.9024(5) 1.2417(6) 0.3451(3) 0.155(3) Uani 1 1 d D U . . .
H61E H 1.898167 1.282122 0.359445 0.186 Uiso 1 1 calc R U . . .
H61F H 1.880129 1.238219 0.317379 0.186 Uiso 1 1 calc R U . . .
C62C C 1.9757(4) 1.2433(7) 0.3396(5) 0.218(5) Uani 1 1 d D U . . .
H62E H 1.979272 1.200273 0.328919 0.261 Uiso 1 1 calc R U . . .
H62F H 1.992748 1.274599 0.318249 0.261 Uiso 1 1 calc R U . . .
C63C C 2.0170(6) 1.2605(9) 0.3779(4) 0.248(6) Uani 1 1 d D U . . .
H63E H 2.000272 1.228828 0.399158 0.298 Uiso 1 1 calc R U . . .
H63F H 2.012938 1.303234 0.388823 0.298 Uiso 1 1 calc R U . . .
C64C C 2.0882(5) 1.2629(9) 0.3726(5) 0.242(6) Uani 1 1 d D U . . .
H64E H 2.093800 1.218435 0.368403 0.290 Uiso 1 1 calc R U . . .
H64F H 2.112771 1.281797 0.398395 0.290 Uiso 1 1 calc R U . . .
C65C C 2.1166(6) 1.3026(10) 0.3356(6) 0.283(9) Uani 1 1 d D U . . .
H65E H 2.114592 1.348164 0.340059 0.340 Uiso 1 1 calc R U . . .
H65F H 2.092117 1.285237 0.309433 0.340 Uiso 1 1 calc R U . . .
C66C C 2.1884(7) 1.2970(12) 0.3334(8) 0.350 Uiso 1 1 d D U . . .
H66E H 2.209486 1.304949 0.361514 0.420 Uiso 1 1 calc R U . . .
H66F H 2.189619 1.252932 0.323427 0.420 Uiso 1 1 calc R U . . .
C67C C 2.2250(7) 1.3459(11) 0.3038(8) 0.350 Uiso 1 1 d D U . . .
H67E H 2.226482 1.390228 0.314533 0.420 Uiso 1 1 calc R U . . .
H67F H 2.202850 1.339665 0.275937 0.420 Uiso 1 1 calc R U . . .
C68C C 2.2943(8) 1.3359(8) 0.3005(7) 0.350 Uiso 1 1 d D U . . .
H68E H 2.306003 1.316171 0.326130 0.420 Uiso 1 1 calc R U . . .
H68F H 2.295748 1.305963 0.276567 0.420 Uiso 1 1 calc R U . . .
C69C C 2.3429(7) 1.3991(8) 0.2949(5) 0.350 Uiso 1 1 d D U . . .
H69E H 2.385872 1.390517 0.289400 0.420 Uiso 1 1 calc R U . . .
H69F H 2.347026 1.426156 0.320915 0.420 Uiso 1 1 calc R U . . .
C70C C 2.3221(8) 1.4354(7) 0.2587(5) 0.350 Uiso 1 1 d D U . . .
H70E H 2.292994 1.462283 0.268803 0.420 Uiso 1 1 calc R U . . .
H70F H 2.298268 1.404361 0.236936 0.420 Uiso 1 1 calc R U . . .
C71C C 2.3832(11) 1.4785(11) 0.2404(7) 0.350 Uiso 1 1 d D U . . .
H71G H 2.370323 1.501949 0.217246 0.525 Uiso 1 1 calc R U . . .
H71H H 2.406358 1.509308 0.262113 0.525 Uiso 1 1 calc R U . . .
H71I H 2.411616 1.451554 0.230339 0.525 Uiso 1 1 calc R U . . .
C72C C 1.6800(3) 1.0262(4) 0.5822(3) 0.133(3) Uani 1 1 d D . . . .
H72E H 1.662001 1.000323 0.605973 0.160 Uiso 1 1 calc R U . . .
H72F H 1.707318 1.002052 0.566921 0.160 Uiso 1 1 calc R U . . .
C73C C 1.6246(4) 1.0313(4) 0.5536(3) 0.172(4) Uani 1 1 d D . . . .
H73C H 1.645700 1.041903 0.526415 0.206 Uiso 1 1 calc R U . . .
C74C C 1.5924(4) 1.0860(5) 0.5620(3) 0.158(3) Uani 1 1 d D . . . .
H74E H 1.568687 1.092770 0.536239 0.189 Uiso 1 1 calc R U . . .
H74F H 1.626557 1.125793 0.568307 0.189 Uiso 1 1 calc R U . . .
C75C C 1.5458(6) 1.0766(6) 0.5972(4) 0.219(5) Uani 1 1 d D . . . .
H75E H 1.569206 1.070075 0.623128 0.263 Uiso 1 1 calc R U . . .
H75F H 1.511196 1.037126 0.590983 0.263 Uiso 1 1 calc R U . . .
C76C C 1.5151(6) 1.1329(6) 0.6042(5) 0.245(7) Uani 1 1 d D . . . .
H76E H 1.476693 1.119304 0.621496 0.293 Uiso 1 1 calc R U . . .
H76F H 1.499993 1.145289 0.576963 0.293 Uiso 1 1 calc R U . . .
C77C C 1.5607(8) 1.1913(7) 0.6254(6) 0.277(8) Uani 1 1 d D . . . .
H77E H 1.595395 1.210037 0.606242 0.332 Uiso 1 1 calc R U . . .
H77F H 1.581209 1.178232 0.650610 0.332 Uiso 1 1 calc R U . . .
C78C C 1.5226(12) 1.2418(9) 0.6375(8) 0.363(12) Uani 1 1 d D U . . .
H78E H 1.476508 1.220397 0.641304 0.436 Uiso 1 1 calc R U . . .
H78F H 1.524700 1.272885 0.615140 0.436 Uiso 1 1 calc R U . . .
C79C C 1.5526(12) 1.2775(12) 0.6786(9) 0.446(16) Uani 1 1 d D U . . .
H79G H 1.528668 1.309842 0.686622 0.670 Uiso 1 1 calc R U . . .
H79H H 1.550071 1.246520 0.700662 0.670 Uiso 1 1 calc R U . . .
H79I H 1.598120 1.298853 0.674575 0.670 Uiso 1 1 calc R U . . .
C80C C 1.5763(4) 0.9686(5) 0.5438(3) 0.166(3) Uani 1 1 d D . . . .
H80E H 1.543841 0.975665 0.522878 0.199 Uiso 1 1 calc R U . . .
H80F H 1.553082 0.953923 0.569369 0.199 Uiso 1 1 calc R U . . .
C81C C 1.6076(6) 0.9159(5) 0.5270(7) 0.252(8) Uani 1 1 d D . . . .
H81E H 1.641219 0.909150 0.547091 0.303 Uiso 1 1 calc R U . . .
H81F H 1.628376 0.928433 0.500261 0.303 Uiso 1 1 calc R U . . .
C82C C 1.5537(6) 0.8535(5) 0.5203(5) 0.256(7) Uani 1 1 d D . . . .
H82E H 1.546805 0.830961 0.546881 0.307 Uiso 1 1 calc R U . . .
H82F H 1.512595 0.864462 0.511810 0.307 Uiso 1 1 calc R U . . .
C83C C 1.5718(7) 0.8095(8) 0.4873(7) 0.348(12) Uani 1 1 d D U . . .
H83E H 1.615355 0.802739 0.494208 0.418 Uiso 1 1 calc R U . . .
H83F H 1.573663 0.830075 0.460063 0.418 Uiso 1 1 calc R U . . .
C84C C 1.5229(8) 0.7449(6) 0.4841(7) 0.350 Uiso 1 1 d D U . . .
H84E H 1.522820 0.723253 0.510892 0.420 Uiso 1 1 calc R U . . .
H84F H 1.535817 0.717170 0.462150 0.420 Uiso 1 1 calc R U . . .
C85C C 1.4545(7) 0.7533(8) 0.4737(5) 0.350 Uiso 1 1 d D U . . .
H85E H 1.438350 0.730899 0.446667 0.420 Uiso 1 1 calc R U . . .
H85F H 1.455277 0.799534 0.471602 0.420 Uiso 1 1 calc R U . . .
C86C C 1.4096(8) 0.7240(12) 0.5091(5) 0.350 Uiso 1 1 d D U . . .
H86E H 1.418578 0.752621 0.534501 0.420 Uiso 1 1 calc R U . . .
H86F H 1.416897 0.681345 0.516014 0.420 Uiso 1 1 calc R U . . .
C87C C 1.3386(8) 0.7170(11) 0.4927(8) 0.350 Uiso 1 1 d D U . . .
H87G H 1.308524 0.698621 0.514145 0.525 Uiso 1 1 calc R U . . .
H87H H 1.332172 0.759533 0.485947 0.525 Uiso 1 1 calc R U . . .
H87I H 1.330499 0.688593 0.467547 0.525 Uiso 1 1 calc R U . . .
C88C C 1.6517(4) 1.1358(4) 0.7836(2) 0.132(3) Uani 1 1 d D . . . .
H88E H 1.685893 1.130439 0.803752 0.159 Uiso 1 1 calc R U . . .
H88F H 1.609426 1.115787 0.795391 0.159 Uiso 1 1 calc R U . . .
C89C C 1.6560(4) 1.2086(4) 0.7808(2) 0.129(2) Uani 1 1 d D . . . .
H89E H 1.700636 1.231054 0.773854 0.155 Uiso 1 1 calc R U . . .
H89F H 1.626069 1.215707 0.758255 0.155 Uiso 1 1 calc R U . . .
C90C C 1.6384(4) 1.2360(4) 0.8218(2) 0.132(2) Uani 1 1 d D . . . .
H90E H 1.662042 1.220802 0.844800 0.159 Uiso 1 1 calc R U . . .
H90F H 1.591351 1.219457 0.825782 0.159 Uiso 1 1 calc R U . . .
C91C C 1.6543(4) 1.3094(4) 0.8240(2) 0.135(3) Uani 1 1 d D . . . .
H91E H 1.701320 1.326171 0.820198 0.162 Uiso 1 1 calc R U . . .
H91F H 1.630644 1.324827 0.801012 0.162 Uiso 1 1 calc R U . . .
C92C C 1.6359(4) 1.3353(4) 0.8652(2) 0.132(2) Uani 1 1 d D . . . .
H92E H 1.656770 1.316532 0.888003 0.159 Uiso 1 1 calc R U . . .
H92F H 1.588373 1.320529 0.867829 0.159 Uiso 1 1 calc R U . . .
C93C C 1.6547(5) 1.4082(4) 0.8711(3) 0.151(3) Uani 1 1 d D . . . .
H93E H 1.632525 1.427628 0.849341 0.181 Uiso 1 1 calc R U . . .
H93F H 1.702087 1.423782 0.868180 0.181 Uiso 1 1 calc R U . . .
C94C C 1.6358(5) 1.4288(4) 0.9144(3) 0.158(3) Uani 1 1 d D . . . .
H94E H 1.587929 1.416751 0.916026 0.189 Uiso 1 1 calc R U . . .
H94F H 1.654018 1.405260 0.935770 0.189 Uiso 1 1 calc R U . . .
C95C C 1.6596(6) 1.5008(4) 0.9239(3) 0.171(4) Uani 1 1 d D . . . .
H95E H 1.640111 1.524609 0.903186 0.206 Uiso 1 1 calc R U . . .
H95F H 1.707286 1.513376 0.921516 0.206 Uiso 1 1 calc R U . . .
C96C C 1.6414(6) 1.5191(5) 0.9681(3) 0.182(4) Uani 1 1 d D . . . .
H96E H 1.593671 1.506955 0.970347 0.219 Uiso 1 1 calc R U . . .
H96F H 1.660450 1.494881 0.988754 0.219 Uiso 1 1 calc R U . . .
C97C C 1.6659(8) 1.5909(5) 0.9778(4) 0.234(6) Uani 1 1 d D . . . .
H97E H 1.650434 1.615348 0.955709 0.281 Uiso 1 1 calc R U . . .
H97F H 1.713897 1.602437 0.978605 0.281 Uiso 1 1 calc R U . . .
C98C C 1.6410(8) 1.6089(7) 1.0204(4) 0.245(7) Uani 1 1 d D . . . .
H98G H 1.656899 1.655230 1.026541 0.368 Uiso 1 1 calc R U . . .
H98H H 1.593424 1.597832 1.019447 0.368 Uiso 1 1 calc R U . . .
H98I H 1.656752 1.584948 1.042296 0.368 Uiso 1 1 calc R U . . .

loop_
_atom_site_aniso_label
_atom_site_aniso_U_11
_atom_site_aniso_U_22
_atom_site_aniso_U_33
_atom_site_aniso_U_23
_atom_site_aniso_U_13
_atom_site_aniso_U_12
S1A 0.0925(9) 0.0924(10) 0.0894(9) 0.0077(7) 0.0148(7) 0.0040(7)
S2A 0.0815(8) 0.0946(10) 0.0759(7) 0.0032(6) 0.0157(6) 0.0023(7)
S3A 0.0916(9) 0.1129(12) 0.0821(9) -0.0071(8) 0.0067(7) 0.0238(8)
S4A 0.0743(8) 0.1166(12) 0.0806(8) 0.0080(7) 0.0112(6) 0.0216(7)
F1A 0.113(3) 0.107(3) 0.122(3) 0.000(2) -0.005(2) 0.030(2)
F2A 0.129(3) 0.131(3) 0.095(2) -0.018(2) -0.007(2) 0.040(2)
F3A 0.116(3) 0.146(5) 0.227(7) 0.041(4) 0.027(4) 0.018(3)
F4A 0.114(3) 0.172(5) 0.224(7) 0.079(5) 0.037(4) 0.010(3)
O1A 0.099(3) 0.111(3) 0.083(3) 0.004(2) 0.020(2) 0.008(2)
O2A 0.098(3) 0.134(4) 0.105(3) 0.016(3) 0.025(2) 0.020(3)
N1A 0.078(3) 0.090(3) 0.079(3) -0.001(2) 0.013(2) 0.003(2)
N2A 0.079(3) 0.096(3) 0.076(3) -0.002(2) 0.008(2) 0.014(2)
N3A 0.186(7) 0.117(5) 0.112(5) 0.009(4) 0.054(5) -0.011(5)
N4A 0.187(7) 0.154(6) 0.089(4) -0.014(4) 0.034(4) 0.001(5)
N5A 0.201(10) 0.227(12) 0.125(7) 0.009(8) 0.053(6) 0.080(10)
N6A 0.166(7) 0.221(10) 0.126(6) 0.040(6) 0.066(5) 0.020(6)
C3A' 0.113(5) 0.087(4) 0.103(5) 0.004(3) 0.008(4) 0.005(3)
C4A' 0.112(5) 0.100(5) 0.109(5) -0.014(4) 0.015(4) 0.020(4)
C1A 0.082(3) 0.093(4) 0.077(3) 0.001(3) 0.009(2) 0.016(3)
C2A 0.074(3) 0.091(4) 0.083(3) -0.003(3) 0.007(2) 0.007(3)
C3A 0.080(3) 0.097(4) 0.090(4) -0.002(3) 0.005(3) 0.014(3)
C4A 0.081(3) 0.103(4) 0.085(4) -0.004(3) 0.007(3) 0.015(3)
C5A 0.083(3) 0.100(4) 0.086(4) -0.005(3) 0.006(3) 0.019(3)
C6A 0.073(3) 0.096(4) 0.081(3) 0.004(3) 0.015(2) 0.010(3)
C7A 0.082(3) 0.102(4) 0.079(3) 0.006(3) 0.008(3) 0.010(3)
C8A 0.080(3) 0.086(4) 0.077(3) 0.004(3) 0.015(2) 0.005(3)
C9A 0.076(3) 0.105(4) 0.074(3) 0.008(3) 0.012(2) 0.009(3)
C10A 0.082(3) 0.085(4) 0.083(3) 0.006(3) 0.012(3) 0.006(3)
C11A 0.081(3) 0.097(4) 0.078(3) 0.010(3) 0.013(2) 0.006(3)
C12A 0.082(3) 0.101(4) 0.071(3) 0.006(3) 0.009(2) 0.013(3)
C13A 0.080(3) 0.102(4) 0.079(3) 0.005(3) 0.008(3) 0.010(3)
C14A 0.082(3) 0.110(5) 0.071(3) 0.006(3) 0.007(2) 0.014(3)
C15A 0.074(3) 0.106(4) 0.080(3) 0.000(3) 0.006(2) 0.017(3)
C16A 0.070(3) 0.108(5) 0.078(3) 0.003(3) 0.001(2) 0.018(3)
C17A 0.075(3) 0.104(5) 0.085(3) 0.005(3) -0.005(3) 0.017(3)
C18A 0.078(3) 0.093(5) 0.104(4) 0.001(3) -0.007(3) 0.025(3)
C19A 0.086(4) 0.116(5) 0.085(4) -0.010(3) -0.013(3) 0.029(4)
C20A 0.084(3) 0.115(5) 0.074(3) -0.001(3) -0.004(3) 0.029(3)
C21A 0.072(3) 0.111(5) 0.078(3) 0.002(3) -0.005(2) 0.021(3)
C22A 0.080(3) 0.109(5) 0.073(3) 0.005(3) -0.001(2) 0.012(3)
C23A 0.096(4) 0.114(5) 0.072(3) 0.002(3) 0.008(3) 0.009(4)
C24A 0.104(5) 0.155(8) 0.073(4) 0.016(4) 0.018(3) 0.010(5)
C25A 0.134(6) 0.129(6) 0.077(4) 0.005(4) 0.019(4) 0.008(5)
C26A 0.074(3) 0.098(4) 0.080(3) -0.002(3) 0.006(2) 0.020(3)
C27A 0.077(3) 0.107(5) 0.075(3) 0.002(3) 0.011(2) 0.021(3)
C28A 0.069(3) 0.106(4) 0.080(3) 0.004(3) 0.007(2) 0.018(3)
C29A 0.081(3) 0.136(5) 0.073(3) -0.001(3) 0.006(3) 0.037(3)
C30A 0.089(4) 0.126(6) 0.077(3) 0.001(3) 0.008(3) 0.030(4)
C31A 0.075(3) 0.130(6) 0.074(3) 0.013(3) 0.011(2) 0.028(3)
C32A 0.077(3) 0.144(6) 0.089(4) 0.008(4) 0.002(3) 0.039(4)
C33A 0.071(3) 0.131(6) 0.090(4) 0.022(4) 0.013(3) 0.028(3)
C34A 0.060(3) 0.137(6) 0.107(5) 0.026(4) 0.010(3) 0.020(3)
C35A 0.058(3) 0.141(7) 0.127(6) 0.023(5) 0.011(3) 0.024(4)
C36A 0.070(4) 0.138(7) 0.147(7) 0.038(6) 0.017(4) 0.014(4)
C37A 0.072(4) 0.132(8) 0.209(12) 0.036(7) 0.014(5) 0.014(4)
C38A 0.075(4) 0.182(10) 0.159(9) 0.082(8) 0.031(5) 0.013(5)
C39A 0.077(4) 0.158(6) 0.127(5) 0.038(5) 0.013(3) 0.013(4)
C40A 0.057(3) 0.166(8) 0.122(6) 0.042(5) 0.014(3) 0.021(4)
C41A 0.063(3) 0.142(7) 0.107(5) 0.018(4) 0.013(3) 0.021(4)
C42A 0.092(5) 0.186(9) 0.103(5) 0.040(6) 0.030(4) 0.043(5)
C43A 0.118(6) 0.229(14) 0.094(5) 0.032(8) 0.037(4) 0.057(9)
C44A 0.110(5) 0.187(9) 0.130(7) 0.040(6) 0.053(5) 0.031(5)
C45A 0.096(4) 0.092(4) 0.081(3) 0.002(3) 0.022(3) 0.002(3)
C46A 0.168(6) 0.114(5) 0.184(7) 0.017(4) -0.054(5) 0.021(4)
C47A 0.188(8) 0.191(10) 0.293(13) -0.032(9) -0.102(9) 0.057(7)
C48A 0.140(6) 0.193(10) 0.142(8) 0.002(7) -0.012(5) 0.057(6)
C49A 0.167(7) 0.203(11) 0.196(12) -0.039(9) 0.017(7) 0.034(7)
C50A 0.198(12) 0.34(3) 0.43(3) 0.04(2) -0.049(14) 0.050(13)
C53A 0.190(9) 0.097(5) 0.171(7) 0.017(4) -0.046(6) 0.024(5)
C54A 0.101(5) 0.095(4) 0.165(6) 0.022(4) 0.004(4) 0.015(3)
C55A 0.112(5) 0.089(4) 0.160(6) 0.022(4) -0.001(4) 0.005(3)
C56A 0.100(5) 0.101(4) 0.163(6) 0.018(4) 0.007(4) 0.015(4)
C57A 0.106(5) 0.097(4) 0.162(6) 0.014(4) -0.007(4) 0.010(4)
C58A 0.089(4) 0.117(5) 0.171(7) 0.002(4) -0.010(4) 0.011(4)
C59A 0.151(8) 0.116(6) 0.213(10) -0.005(5) 0.017(7) 0.008(5)
C60A 0.171(10) 0.150(9) 0.225(11) -0.019(8) 0.016(8) 0.023(7)
C61A 0.116(4) 0.111(5) 0.082(4) 0.020(3) 0.026(3) 0.011(4)
C62A 0.159(7) 0.179(9) 0.173(9) 0.080(7) 0.011(6) 0.029(6)
C63A 0.174(9) 0.217(11) 0.178(10) 0.069(8) -0.005(7) 0.021(7)
C64A 0.218(9) 0.249(10) 0.231(10) 0.035(8) -0.030(7) 0.052(7)
C72A 0.082(3) 0.107(4) 0.083(3) -0.001(3) 0.015(2) -0.002(3)
C73A 0.081(3) 0.124(5) 0.093(4) 0.006(3) 0.001(3) -0.003(3)
C74A 0.083(4) 0.148(6) 0.131(5) 0.014(4) -0.001(3) 0.016(4)
C75A 0.108(5) 0.160(7) 0.142(6) 0.031(5) 0.013(4) 0.027(5)
C76A 0.098(5) 0.190(8) 0.192(9) 0.006(6) 0.015(5) 0.039(5)
C77A 0.121(6) 0.182(8) 0.189(9) 0.007(7) -0.010(6) 0.051(5)
C78A 0.178(10) 0.206(10) 0.224(13) -0.002(9) 0.012(8) 0.079(8)
C79A 0.249(13) 0.249(13) 0.265(14) -0.027(11) 0.005(11) 0.050(10)
C80A 0.107(4) 0.137(6) 0.101(4) 0.008(4) 0.003(3) -0.018(4)
C81A 0.117(6) 0.186(8) 0.138(7) 0.022(6) -0.030(5) -0.017(5)
C82A 0.149(8) 0.228(11) 0.178(10) -0.015(8) -0.057(7) -0.024(7)
C83A 0.224(13) 0.282(17) 0.225(15) -0.033(13) -0.115(13) 0.030(12)
C88A 0.130(5) 0.138(6) 0.080(4) 0.005(4) 0.010(4) 0.024(4)
C89A 0.184(9) 0.207(10) 0.144(8) -0.030(7) 0.008(6) 0.088(8)
C90A 0.230(10) 0.191(10) 0.147(8) -0.020(7) 0.068(7) 0.050(8)
C91A 0.267(10) 0.264(10) 0.266(11) -0.036(8) 0.040(7) 0.101(8)
C92A 0.302(12) 0.299(11) 0.302(12) -0.051(8) 0.039(8) 0.088(8)
S1B 0.0868(9) 0.1005(10) 0.0748(8) 0.0029(7) 0.0151(6) 0.0145(7)
S2B 0.0773(8) 0.1205(12) 0.0762(8) 0.0225(7) 0.0112(6) 0.0198(8)
S3B 0.0843(8) 0.1050(10) 0.0660(7) 0.0005(6) 0.0184(6) 0.0068(7)
S4B 0.0802(8) 0.1054(10) 0.0673(7) -0.0073(6) 0.0108(6) 0.0086(7)
F1B 0.167(5) 0.282(8) 0.103(3) 0.085(4) 0.037(3) 0.033(5)
F2B 0.195(6) 0.276(9) 0.162(5) 0.133(6) 0.033(4) 0.002(5)
F3B 0.211(5) 0.166(4) 0.082(2) -0.022(3) 0.004(3) 0.089(4)
F4B 0.161(4) 0.148(4) 0.113(3) -0.049(3) -0.023(3) 0.064(3)
O1B 0.129(4) 0.140(5) 0.099(3) 0.033(3) 0.034(3) 0.024(3)
O2B 0.122(3) 0.123(4) 0.081(3) -0.010(2) 0.018(2) 0.025(3)
N1B 0.090(3) 0.105(3) 0.057(2) 0.002(2) 0.0117(19) 0.008(2)
N2B 0.084(3) 0.105(3) 0.059(2) -0.004(2) 0.0180(19) 0.004(2)
N3B 0.094(4) 0.114(5) 0.159(7) 0.022(5) 0.002(4) 0.015(3)
N4B 0.164(7) 0.151(8) 0.218(11) 0.087(7) 0.035(7) 0.022(6)
N5B 0.158(6) 0.135(6) 0.121(5) 0.008(4) 0.044(5) -0.003(5)
N6B 0.130(6) 0.120(6) 0.180(8) -0.017(5) 0.006(5) 0.023(4)
C3B' 0.100(4) 0.111(5) 0.067(3) -0.008(3) 0.020(3) 0.013(3)
C4B' 0.102(4) 0.110(4) 0.060(3) 0.002(3) 0.023(3) 0.007(3)
C1B 0.075(3) 0.108(4) 0.060(3) 0.000(2) 0.009(2) 0.011(3)
C2B 0.079(3) 0.099(4) 0.060(3) -0.002(2) 0.013(2) 0.008(3)
C3B 0.082(3) 0.101(4) 0.060(3) 0.000(2) 0.011(2) 0.015(3)
C4B 0.077(3) 0.105(4) 0.059(3) -0.006(2) 0.014(2) 0.010(3)
C5B 0.073(3) 0.109(4) 0.061(3) -0.001(3) 0.013(2) 0.007(3)
C6B 0.077(3) 0.099(4) 0.062(3) -0.003(2) 0.010(2) 0.002(3)
C7B 0.077(3) 0.098(4) 0.069(3) 0.003(3) 0.015(2) 0.014(3)
C8B 0.079(3) 0.112(5) 0.065(3) 0.009(3) 0.010(2) 0.018(3)
C9B 0.076(3) 0.102(4) 0.071(3) 0.010(3) 0.009(2) 0.014(3)
C10B 0.075(3) 0.100(4) 0.080(3) 0.008(3) 0.012(2) 0.014(3)
C11B 0.075(3) 0.108(5) 0.097(4) 0.015(3) 0.007(3) 0.024(3)
C12B 0.075(3) 0.117(5) 0.096(4) 0.038(3) 0.019(3) 0.035(3)
C13B 0.072(3) 0.113(5) 0.113(5) 0.026(4) 0.006(3) 0.026(3)
C14B 0.068(3) 0.123(5) 0.111(5) 0.046(4) 0.006(3) 0.017(3)
C15B 0.078(4) 0.141(7) 0.105(5) 0.041(5) 0.010(3) 0.019(4)
C16B 0.098(4) 0.136(6) 0.117(5) 0.044(4) 0.009(4) 0.025(4)
C17B 0.117(5) 0.159(6) 0.098(4) 0.037(4) 0.016(4) 0.021(4)
C18B 0.126(5) 0.164(7) 0.128(6) 0.030(5) 0.012(5) 0.029(5)
C19B 0.135(6) 0.173(7) 0.111(5) 0.044(5) 0.015(4) 0.027(5)
C20B 0.124(5) 0.151(6) 0.138(6) 0.051(5) 0.004(5) 0.015(5)
C21B 0.098(4) 0.152(6) 0.107(5) 0.050(4) 0.007(3) 0.023(4)
C22B 0.081(4) 0.131(5) 0.121(5) 0.042(4) 0.007(3) 0.025(4)
C23B 0.083(4) 0.129(6) 0.127(5) 0.042(4) 0.004(3) 0.023(4)
C24B 0.087(4) 0.112(5) 0.133(6) 0.020(4) 0.001(4) 0.025(3)
C25B 0.126(6) 0.144(7) 0.161(7) 0.039(6) 0.006(5) 0.027(5)
C26B 0.074(3) 0.100(4) 0.065(3) 0.002(2) 0.017(2) 0.002(3)
C27B 0.079(3) 0.104(4) 0.060(3) -0.002(3) 0.015(2) 0.003(3)
C28B 0.079(3) 0.098(4) 0.065(3) -0.003(3) 0.011(2) 0.004(3)
C29B 0.073(3) 0.106(4) 0.063(3) -0.004(3) 0.011(2) 0.007(3)
C30B 0.071(3) 0.106(4) 0.068(3) 0.003(3) 0.012(2) 0.015(3)
C31B 0.071(3) 0.104(4) 0.075(3) -0.002(3) 0.008(2) 0.016(3)
C32B 0.068(3) 0.110(5) 0.086(3) 0.002(3) 0.004(2) 0.021(3)
C33B 0.071(3) 0.100(4) 0.080(3) -0.010(3) -0.003(2) 0.024(3)
C34B 0.082(4) 0.105(5) 0.088(4) -0.005(3) 0.003(3) 0.028(3)
C35B 0.080(3) 0.111(5) 0.077(3) -0.015(3) -0.005(3) 0.032(3)
C36B 0.127(5) 0.121(5) 0.082(4) -0.008(4) 0.003(3) 0.040(4)
C37B 0.137(6) 0.125(6) 0.078(4) -0.017(4) -0.005(4) 0.060(5)
C38B 0.117(5) 0.136(7) 0.098(5) -0.032(5) -0.025(4) 0.055(5)
C39B 0.094(4) 0.115(5) 0.101(4) -0.024(4) -0.013(3) 0.038(4)
C40B 0.073(3) 0.114(5) 0.090(4) -0.018(3) -0.011(3) 0.035(3)
C41B 0.059(3) 0.107(5) 0.093(4) -0.009(3) -0.005(2) 0.022(3)
C42B 0.069(3) 0.116(5) 0.112(5) -0.012(4) -0.004(3) 0.020(3)
C43B 0.095(5) 0.109(5) 0.131(7) -0.004(5) 0.003(4) -0.001(4)
C44B 0.085(4) 0.106(6) 0.133(6) -0.017(4) -0.007(4) 0.019(4)
C45B 0.194(7) 0.140(7) 0.063(3) 0.004(4) 0.000(4) 0.015(5)
C46B 0.201(8) 0.210(11) 0.126(6) 0.045(7) -0.035(6) 0.005(7)
C47B 0.278(14) 0.302(18) 0.141(7) 0.019(8) -0.059(7) 0.023(12)
C48B 0.331(15) 0.263(19) 0.229(12) -0.006(11) -0.087(10) 0.057(13)
C49B 0.303(12) 0.290(12) 0.243(10) 0.010(8) -0.055(8) 0.056(9)
C53B 0.229(11) 0.222(12) 0.177(9) 0.045(8) -0.030(8) 0.019(9)
C54B 0.211(11) 0.199(12) 0.192(10) 0.059(8) -0.032(8) 0.023(8)
C55B 0.298(17) 0.36(3) 0.275(18) 0.121(17) 0.000(14) 0.157(18)
C61B 0.095(4) 0.107(5) 0.138(6) -0.005(4) 0.015(4) 0.017(4)
C62B 0.192(8) 0.185(7) 0.155(6) -0.016(5) 0.045(6) 0.017(6)
C63B 0.281(9) 0.215(8) 0.222(9) -0.030(7) 0.046(7) 0.060(7)
C64B 0.325(10) 0.300(11) 0.316(12) -0.001(8) 0.021(8) 0.041(7)
C65B 0.382(13) 0.387(14) 0.385(15) 0.023(9) 0.002(8) 0.084(8)
C66B 0.418(15) 0.438(16) 0.438(17) 0.005(9) 0.005(9) 0.078(9)
C72B 0.137(4) 0.116(5) 0.085(3) -0.010(3) 0.055(3) 0.000(4)
C73B 0.149(7) 0.354(17) 0.178(8) -0.027(8) 0.077(6) 0.056(8)
C74B 0.185(9) 0.42(2) 0.214(10) 0.035(11) 0.104(7) 0.124(11)
C75B 0.218(10) 0.271(15) 0.325(14) -0.083(11) 0.030(9) 0.090(10)
C76B 0.371(13) 0.383(14) 0.395(14) 0.008(9) 0.000(8) 0.118(9)
C77B 0.387(14) 0.391(15) 0.391(14) -0.001(9) 0.014(8) 0.092(8)
C78B 0.421(16) 0.417(16) 0.422(15) 0.020(9) 0.012(9) 0.101(9)
C79B 0.429(19) 0.43(2) 0.415(19) 0.005(15) -0.002(14) 0.072(14)
C80B 0.163(7) 0.244(8) 0.184(7) -0.013(6) 0.076(5) 0.031(6)
C81B 0.208(8) 0.233(8) 0.185(7) -0.004(6) 0.057(6) 0.046(6)
C82B 0.254(10) 0.272(10) 0.228(9) -0.020(7) 0.075(7) 0.047(7)
C83B 0.257(10) 0.267(9) 0.232(10) -0.004(7) 0.033(8) 0.068(8)
C88B 0.090(4) 0.115(5) 0.085(4) 0.006(3) 0.014(3) 0.013(3)
C89B 0.109(5) 0.147(6) 0.094(4) 0.033(4) 0.016(3) 0.027(4)
C90B 0.192(8) 0.176(8) 0.107(5) 0.037(5) 0.047(5) 0.050(6)
C91B 0.214(9) 0.235(11) 0.154(9) 0.098(9) 0.062(7) 0.072(8)
C92B 0.223(10) 0.275(15) 0.230(15) 0.086(12) 0.036(9) 0.089(10)
C93B 0.269(12) 0.299(16) 0.244(17) 0.064(13) 0.012(11) 0.130(11)
C94B 0.269(12) 0.317(19) 0.30(2) 0.043(14) 0.002(12) 0.120(12)
C95B 0.285(14) 0.335(18) 0.35(3) -0.007(16) -0.005(14) 0.136(12)
C96B 0.283(14) 0.308(14) 0.225(14) 0.088(11) -0.004(12) 0.121(11)
C97B 0.356(14) 0.350(14) 0.377(15) 0.020(9) -0.007(9) 0.097(9)
C98B 0.351(17) 0.364(19) 0.362(18) 0.034(14) -0.007(14) 0.072(13)
S1C 0.1416(16) 0.1262(15) 0.1082(13) 0.0197(11) 0.0234(11) 0.0469(12)
S2C 0.1302(14) 0.1517(17) 0.0907(11) -0.0194(10) -0.0210(10) 0.0684(13)
S3C 0.1107(12) 0.1660(19) 0.0932(11) 0.0012(11) 0.0108(9) 0.0629(12)
S4C 0.0710(9) 0.181(2) 0.1021(11) 0.0289(12) 0.0090(7) 0.0370(10)
F1C 0.176(6) 0.221(8) 0.262(9) -0.053(7) -0.043(6) 0.049(5)
F2C 0.203(6) 0.300(9) 0.189(6) -0.132(7) -0.007(5) 0.035(6)
F3C 0.193(7) 0.223(9) 0.258(10) 0.057(8) 0.060(6) 0.029(6)
F4C 0.223(8) 0.260(10) 0.251(10) 0.119(8) 0.047(7) -0.018(7)
O1C 0.184(6) 0.185(7) 0.166(7) -0.038(5) -0.043(5) 0.105(5)
O2C 0.134(5) 0.190(7) 0.137(5) 0.044(5) 0.030(4) 0.042(4)
N1C 0.097(3) 0.116(4) 0.085(3) 0.004(3) 0.002(2) 0.032(3)
N2C 0.078(3) 0.141(5) 0.092(3) -0.001(3) 0.004(2) 0.036(3)
N3C 0.193(9) 0.219(10) 0.150(8) 0.015(8) 0.026(6) 0.075(8)
N4C 0.338(14) 0.365(16) 0.160(9) -0.037(10) 0.115(10) 0.072(12)
N5C 0.173(7) 0.214(10) 0.149(7) 0.051(7) 0.050(6) 0.065(7)
N6C 0.278(15) 0.44(3) 0.179(11) 0.185(14) 0.088(10) 0.118(15)
C3C' 0.228(12) 0.129(8) 0.131(7) -0.007(6) 0.038(7) 0.035(7)
C4C' 0.174(8) 0.130(7) 0.118(6) 0.003(5) 0.026(6) 0.042(6)
C1C 0.094(4) 0.130(6) 0.090(4) -0.007(4) -0.003(3) 0.042(4)
C2C 0.109(5) 0.109(5) 0.095(4) 0.004(4) 0.016(3) 0.035(4)
C3C 0.132(6) 0.109(5) 0.106(5) 0.005(4) 0.011(4) 0.046(4)
C4C 0.121(5) 0.138(7) 0.099(5) -0.003(4) 0.015(4) 0.060(5)
C5C 0.092(4) 0.131(6) 0.100(4) 0.005(4) 0.009(3) 0.048(4)
C6C 0.075(3) 0.119(5) 0.093(4) 0.006(4) 0.005(3) 0.033(3)
C7C 0.112(5) 0.110(5) 0.097(4) 0.003(4) 0.004(3) 0.045(4)
C8C 0.102(4) 0.113(5) 0.088(4) 0.003(3) 0.003(3) 0.037(4)
C9C 0.105(5) 0.153(7) 0.080(4) -0.007(4) -0.003(3) 0.057(5)
C10C 0.115(5) 0.124(6) 0.087(4) 0.017(4) 0.001(3) 0.040(4)
C11C 0.104(5) 0.193(10) 0.100(5) 0.030(6) 0.003(4) 0.068(6)
C12C 0.117(5) 0.167(6) 0.087(4) -0.001(4) -0.005(3) 0.069(5)
C13C 0.118(5) 0.186(7) 0.109(5) -0.009(5) -0.013(4) 0.076(5)
C14C 0.125(5) 0.166(7) 0.109(5) -0.008(5) -0.012(4) 0.059(5)
C15C 0.106(4) 0.176(7) 0.092(4) -0.033(4) -0.019(4) 0.059(5)
C16C 0.107(5) 0.189(8) 0.166(7) -0.019(6) -0.037(5) 0.066(5)
C17C 0.138(6) 0.185(8) 0.168(7) -0.022(6) -0.036(6) 0.056(6)
C18C 0.141(6) 0.168(7) 0.157(7) -0.031(6) -0.025(6) 0.043(6)
C19C 0.135(6) 0.172(8) 0.175(8) -0.035(6) -0.009(6) 0.048(6)
C20C 0.145(6) 0.200(8) 0.147(7) -0.034(6) -0.012(5) 0.055(6)
C21C 0.106(5) 0.172(7) 0.143(6) -0.009(6) -0.023(5) 0.051(5)
C22C 0.098(5) 0.192(8) 0.142(6) -0.016(6) -0.035(4) 0.059(5)
C23C 0.093(4) 0.170(7) 0.112(5) 0.016(5) 0.004(4) 0.038(5)
C24C 0.091(5) 0.190(10) 0.092(5) 0.005(6) 0.010(3) 0.058(6)
C25C 0.198(8) 0.245(10) 0.175(8) -0.023(8) 0.036(7) 0.053(7)
C26C 0.090(4) 0.137(6) 0.089(4) 0.008(4) 0.004(3) 0.046(4)
C27C 0.074(3) 0.157(7) 0.087(4) 0.008(4) 0.003(3) 0.038(4)
C28C 0.072(3) 0.154(7) 0.102(4) -0.009(4) -0.013(3) 0.046(4)
C29C 0.082(4) 0.179(8) 0.099(5) 0.023(5) 0.012(3) 0.055(4)
C30C 0.081(4) 0.165(6) 0.098(4) 0.016(4) 0.014(3) 0.052(4)
C31C 0.086(4) 0.156(6) 0.106(4) 0.029(4) 0.011(3) 0.040(4)
C32C 0.080(4) 0.175(7) 0.117(5) 0.019(5) 0.008(3) 0.049(4)
C33C 0.088(4) 0.160(6) 0.123(5) 0.030(5) 0.013(4) 0.038(4)
C34C 0.090(4) 0.161(7) 0.148(6) 0.039(6) 0.019(4) 0.031(4)
C35C 0.090(4) 0.184(7) 0.140(6) 0.042(6) 0.017(4) 0.040(5)
C36C 0.128(6) 0.184(8) 0.171(7) 0.030(7) 0.024(5) 0.038(6)
C37C 0.136(6) 0.169(8) 0.174(8) 0.023(7) 0.017(6) 0.028(6)
C38C 0.180(8) 0.202(9) 0.203(9) 0.031(8) -0.007(7) 0.033(7)
C39C 0.105(5) 0.194(8) 0.147(6) 0.057(6) 0.013(4) 0.034(5)
C40C 0.097(5) 0.172(7) 0.161(7) 0.039(6) 0.003(4) 0.041(5)
C41C 0.080(4) 0.187(7) 0.126(5) 0.027(5) 0.008(4) 0.041(4)
C42C 0.125(6) 0.179(7) 0.143(6) 0.041(6) 0.021(5) 0.045(5)
C43C 0.143(6) 0.192(8) 0.129(6) 0.045(6) 0.035(5) 0.046(7)
C44C 0.179(8) 0.204(8) 0.164(8) 0.044(7) 0.009(6) 0.049(7)
C45C 0.119(5) 0.114(5) 0.097(4) -0.002(3) -0.007(3) 0.039(4)
C46C 0.122(4) 0.127(5) 0.091(4) 0.000(3) -0.006(3) 0.037(4)
C47C 0.129(5) 0.124(5) 0.106(5) 0.006(4) 0.005(4) 0.045(4)
C48C 0.131(6) 0.144(6) 0.142(7) 0.034(5) 0.004(5) 0.037(4)
C49C 0.156(8) 0.138(7) 0.306(18) 0.050(7) 0.038(9) 0.053(5)
C50C 0.203(8) 0.171(7) 0.246(10) 0.033(7) 0.032(7) 0.045(6)
C53C 0.111(4) 0.133(5) 0.085(4) -0.013(3) -0.010(3) 0.041(3)
C54C 0.130(5) 0.144(6) 0.101(5) -0.006(4) 0.016(4) 0.040(4)
C55C 0.128(5) 0.155(6) 0.117(6) 0.004(5) 0.025(4) 0.035(4)
C56C 0.148(7) 0.165(6) 0.140(8) 0.019(5) 0.012(6) 0.045(5)
C57C 0.188(10) 0.191(9) 0.30(2) 0.015(9) 0.045(10) 0.026(7)
C58C 0.238(10) 0.214(8) 0.247(11) 0.007(7) 0.013(8) 0.043(7)
C61C 0.169(6) 0.187(8) 0.117(6) 0.033(5) 0.013(5) 0.051(5)
C62C 0.205(7) 0.227(9) 0.216(8) 0.044(7) 0.022(6) 0.035(6)
C63C 0.234(8) 0.260(11) 0.248(9) 0.031(8) -0.003(6) 0.051(7)
C64C 0.218(8) 0.256(10) 0.239(10) 0.015(8) -0.005(7) 0.033(7)
C65C 0.271(11) 0.290(12) 0.280(11) 0.027(8) 0.003(8) 0.049(8)
C72C 0.108(5) 0.161(8) 0.114(6) 0.015(5) -0.007(4) 0.001(5)
C73C 0.109(5) 0.229(9) 0.165(8) -0.008(6) -0.016(5) 0.021(5)
C74C 0.091(5) 0.237(9) 0.145(7) 0.044(6) -0.008(4) 0.033(5)
C75C 0.157(9) 0.290(13) 0.223(11) 0.074(9) 0.062(8) 0.064(8)
C76C 0.161(10) 0.315(14) 0.273(16) 0.058(11) 0.055(10) 0.076(9)
C77C 0.234(15) 0.308(14) 0.288(19) 0.055(12) 0.047(13) 0.053(11)
C78C 0.357(14) 0.370(14) 0.380(15) 0.010(9) 0.018(9) 0.121(9)
C79C 0.46(2) 0.45(2) 0.433(19) -0.030(15) 0.001(14) 0.137(16)
C80C 0.117(6) 0.234(9) 0.123(7) 0.009(6) -0.004(5) -0.006(5)
C81C 0.148(9) 0.273(11) 0.32(2) -0.037(11) -0.026(10) 0.039(8)
C82C 0.211(12) 0.281(12) 0.250(15) -0.011(11) -0.099(10) 0.019(9)
C83C 0.354(15) 0.341(14) 0.340(15) -0.002(9) 0.004(9) 0.065(9)
C88C 0.106(5) 0.204(7) 0.094(5) 0.010(5) 0.015(4) 0.046(5)
C89C 0.107(5) 0.182(7) 0.098(4) 0.014(4) 0.008(4) 0.032(5)
C90C 0.102(5) 0.188(6) 0.109(5) 0.018(5) 0.022(4) 0.037(5)
C91C 0.113(5) 0.186(6) 0.110(5) 0.025(5) 0.015(4) 0.038(5)
C92C 0.115(5) 0.171(6) 0.110(5) 0.022(4) 0.012(4) 0.029(5)
C93C 0.131(7) 0.173(7) 0.146(7) 0.024(5) -0.008(5) 0.032(5)
C94C 0.161(8) 0.172(7) 0.147(7) 0.019(6) -0.006(6) 0.053(6)
C95C 0.166(9) 0.173(7) 0.180(8) 0.024(6) -0.031(7) 0.052(6)
C96C 0.193(10) 0.182(9) 0.181(9) 0.013(7) -0.033(7) 0.066(8)
C97C 0.249(15) 0.208(10) 0.252(14) -0.022(10) -0.055(12) 0.079(10)
C98C 0.276(17) 0.244(16) 0.229(14) -0.022(11) -0.061(12) 0.101(13)

loop_
_atom_type_symbol
_atom_type_description
_atom_type_scat_dispersion_real
_atom_type_scat_dispersion_imag
_atom_type_scat_source
C C 0.0181 0.0091 'International Tables Vol C Tables 4.2.6.8 and 6.1.1.4'
H H 0.0000 0.0000 'International Tables Vol C Tables 4.2.6.8 and 6.1.1.4'
N N 0.0311 0.0180 'International Tables Vol C Tables 4.2.6.8 and 6.1.1.4'
O O 0.0492 0.0322 'International Tables Vol C Tables 4.2.6.8 and 6.1.1.4'
F F 0.0727 0.0534 'International Tables Vol C Tables 4.2.6.8 and 6.1.1.4'
S S 0.3331 0.5567 'International Tables Vol C Tables 4.2.6.8 and 6.1.1.4'

loop_
_geom_angle_atom_site_label_1
_geom_angle_atom_site_label_2
_geom_angle_atom_site_label_3
_geom_angle
_geom_angle_site_symmetry_1
_geom_angle_site_symmetry_3
_geom_angle_publ_flag
C7A S1A C10A 89.3(3) . . ?
C9A S2A C12A 90.8(3) . . ?
C26A S3A C29A 89.4(3) . . ?
C28A S4A C31A 90.6(3) . . ?
C8A N1A C1A 107.0(5) . . ?
C8A N1A C45A 119.9(5) . . ?
C1A N1A C45A 132.1(5) . . ?
C27A N2A C6A 106.7(5) . . ?
C27A N2A C72A 117.5(5) . . ?
C6A N2A C72A 126.7(5) . . ?
N1A C1A C6A 132.7(6) . . ?
N1A C1A C2A 109.4(5) . . ?
C6A C1A C2A 117.9(5) . . ?
C7A C2A C3A 130.3(6) . . ?
C7A C2A C1A 105.8(5) . . ?
C3A C2A C1A 123.9(5) . . ?
C4A C3A C2A 118.5(6) . . ?
C4A C3A C3A' 123.6(6) . . ?
C2A C3A C3A' 117.9(6) . . ?
C3A C4A C5A 118.5(6) . . ?
C3A C4A C4A' 124.9(7) . . ?
C5A C4A C4A' 116.6(6) . . ?
C26A C5A C4A 130.5(6) . . ?
C26A C5A C6A 105.4(5) . . ?
C4A C5A C6A 124.0(6) . . ?
N2A C6A C1A 134.0(6) . . ?
N2A C6A C5A 109.3(5) . . ?
C1A C6A C5A 116.5(5) . . ?
C2A C7A C8A 107.3(5) . . ?
C2A C7A S1A 140.2(5) . . ?
C8A C7A S1A 112.5(4) . . ?
N1A C8A C9A 136.5(6) . . ?
N1A C8A C7A 110.3(5) . . ?
C9A C8A C7A 113.1(5) . . ?
C10A C9A C8A 109.8(6) . . ?
C10A C9A S2A 113.3(4) . . ?
C8A C9A S2A 136.8(5) . . ?
C9A C10A C11A 113.1(6) . . ?
C9A C10A S1A 115.2(4) . . ?
C11A C10A S1A 131.6(5) . . ?
C10A C11A C12A 110.5(5) . . ?
C10A C11A C61A 122.6(6) . . ?
C12A C11A C61A 126.9(6) . . ?
C11A C12A C13A 121.6(5) . . ?
C11A C12A S2A 112.1(4) . . ?
C13A C12A S2A 126.3(5) . . ?
C14A C13A C12A 136.0(6) . . ?
C13A C14A C15A 126.5(5) . . ?
C13A C14A C22A 126.9(6) . . ?
C15A C14A C22A 106.5(6) . . ?
O1A C15A C16A 124.1(6) . . ?
O1A C15A C14A 127.8(6) . . ?
C16A C15A C14A 108.1(5) . . ?
C21A C16A C17A 122.9(6) . . ?
C21A C16A C15A 109.7(6) . . ?
C17A C16A C15A 127.4(6) . . ?
C18A C17A C16A 115.8(6) . . ?
F1A C18A C17A 119.8(6) . . ?
F1A C18A C19A 119.3(6) . . ?
C17A C18A C19A 120.9(7) . . ?
C20A C19A F2A 120.6(7) . . ?
C20A C19A C18A 123.5(6) . . ?
F2A C19A C18A 115.8(7) . . ?
C19A C20A C21A 118.2(6) . . ?
C16A C21A C20A 118.7(6) . . ?
C16A C21A C22A 108.9(5) . . ?
C20A C21A C22A 132.3(6) . . ?
C23A C22A C14A 129.0(6) . . ?
C23A C22A C21A 124.4(6) . . ?
C14A C22A C21A 106.6(5) . . ?
C22A C23A C25A 126.3(7) . . ?
C22A C23A C24A 124.8(6) . . ?
C25A C23A C24A 108.8(6) . . ?
N3A C24A C23A 178.6(10) . . ?
N4A C25A C23A 177.3(10) . . ?
C27A C26A C5A 107.3(5) . . ?
C27A C26A S3A 113.2(4) . . ?
C5A C26A S3A 139.4(5) . . ?
N2A C27A C26A 111.2(5) . . ?
N2A C27A C28A 135.4(6) . . ?
C26A C27A C28A 113.2(5) . . ?
C27A C28A C29A 109.6(6) . . ?
C27A C28A S4A 137.0(5) . . ?
C29A C28A S4A 113.3(5) . . ?
C28A C29A C30A 112.4(7) . . ?
C28A C29A S3A 114.5(5) . . ?
C30A C29A S3A 133.0(6) . . ?
C31A C30A C29A 110.7(6) . . ?
C31A C30A C88A 128.8(6) . . ?
C29A C30A C88A 120.5(7) . . ?
C30A C31A C32A 122.5(6) . . ?
C30A C31A S4A 113.1(5) . . ?
C32A C31A S4A 124.4(6) . . ?
C33A C32A C31A 137.1(7) . . ?
C32A C33A C34A 124.5(6) . . ?
C32A C33A C41A 128.1(7) . . ?
C34A C33A C41A 107.1(7) . . ?
O2A C34A C33A 130.1(7) . . ?
O2A C34A C35A 122.3(8) . . ?
C33A C34A C35A 107.6(6) . . ?
C36A C35A C40A 126.1(8) . . ?
C36A C35A C34A 127.0(8) . . ?
C40A C35A C34A 106.9(8) . . ?
C35A C36A C37A 113.9(10) . . ?
C38A C37A F3A 117.9(10) . . ?
C38A C37A C36A 122.8(11) . . ?
F3A C37A C36A 119.2(12) . . ?
C37A C38A F4A 118.5(13) . . ?
C37A C38A C39A 121.6(9) . . ?
F4A C38A C39A 119.9(11) . . ?
C38A C39A C40A 121.1(9) . . ?
C39A C40A C35A 114.4(9) . . ?
C39A C40A C41A 135.9(9) . . ?
C35A C40A C41A 109.7(7) . . ?
C42A C41A C40A 122.6(8) . . ?
C42A C41A C33A 128.6(9) . . ?
C40A C41A C33A 108.7(7) . . ?
C41A C42A C44A 128.9(11) . . ?
C41A C42A C43A 125.2(8) . . ?
C44A C42A C43A 105.9(9) . . ?
N5A C43A C42A 176.4(11) . . ?
N6A C44A C42A 171.3(12) . . ?
N1A C45A C46A 119.6(5) . . ?
C47A C46A C53A 121.4(8) . . ?
C47A C46A C45A 116.7(6) . . ?
C53A C46A C45A 112.9(6) . . ?
C46A C47A C48A 118.9(8) . . ?
C47A C48A C49A 111.4(8) . . ?
C48A C49A C50A 110.2(8) . . ?
C49A C50A C51A 106.9(9) . . ?
C52A C51A C50A 108.5(9) . . ?
C46A C53A C54A 113.3(7) . . ?
C53A C54A C55A 111.1(6) . . ?
C56A C55A C54A 112.4(6) . . ?
C55A C56A C57A 111.9(6) . . ?
C56A C57A C58A 111.0(6) . . ?
C59A C58A C57A 110.7(6) . . ?
C58A C59A C60A 110.3(7) . . ?
C62A C61A C11A 112.4(5) . . ?
C63A C62A C61A 116.6(7) . . ?
C62A C63A C64A 108.6(8) . . ?
C65A C64A C63A 110.9(8) . . ?
C64A C65A C66A 109.2(8) . . ?
C67A C66A C65A 110.9(9) . . ?
C66A C67A C68A 112.1(8) . . ?
C67A C68A C69A 109.9(7) . . ?
C68A C69A C70A 107.5(8) . . ?
C71A C70A C69A 110.0(9) . . ?
N2A C72A C73A 113.2(5) . . ?
C74A C73A C80A 115.0(6) . . ?
C74A C73A C72A 113.3(5) . . ?
C80A C73A C72A 109.7(5) . . ?
C73A C74A C75A 114.0(6) . . ?
C74A C75A C76A 110.4(6) . . ?
C77A C76A C75A 111.8(6) . . ?
C76A C77A C78A 110.2(6) . . ?
C79A C78A C77A 109.1(8) . . ?
C81A C80A C73A 113.2(6) . . ?
C80A C81A C82A 112.7(7) . . ?
C81A C82A C83A 108.6(7) . . ?
C84A C83A C82A 112.7(9) . . ?
C83A C84A C85A 108.9(9) . . ?
C86A C85A C84A 108.3(9) . . ?
C87A C86A C85A 110.2(9) . . ?
C30A C88A C89A 112.7(6) . . ?
C88A C89A C90A 110.2(7) . . ?
C91A C90A C89A 108.7(7) . . ?
C90A C91A C92A 109.1(8) . . ?
C91A C92A C93A 108.2(9) . . ?
C92A C93A C94A 109.0(9) . . ?
C93A C94A C95A 107.3(9) . . ?
C96A C95A C94A 108.8(9) . . ?
C95A C96A C97A 109.2(8) . . ?
C96A C97A C98A 109.7(8) . . ?
C7B S1B C10B 90.0(3) . . ?
C9B S2B C12B 91.2(3) . . ?
C26B S3B C29B 90.0(3) . . ?
C28B S4B C31B 91.0(3) . . ?
C8B N1B C1B 106.6(4) . . ?
C8B N1B C45B 116.4(5) . . ?
C1B N1B C45B 132.6(5) . . ?
C27B N2B C6B 106.8(4) . . ?
C27B N2B C72B 120.0(5) . . ?
C6B N2B C72B 131.4(5) . . ?
N1B C1B C6B 133.0(5) . . ?
N1B C1B C2B 109.3(5) . . ?
C6B C1B C2B 117.6(5) . . ?
C3B C2B C7B 131.6(5) . . ?
C3B C2B C1B 122.8(5) . . ?
C7B C2B C1B 105.5(5) . . ?
C4B C3B C2B 118.9(5) . . ?
C4B C3B C3B' 124.5(5) . . ?
C2B C3B C3B' 116.6(5) . . ?
C3B C4B C5B 120.2(5) . . ?
C3B C4B C4B' 123.5(5) . . ?
C5B C4B C4B' 116.2(6) . . ?
C4B C5B C26B 132.1(5) . . ?
C4B C5B C6B 122.5(6) . . ?
C26B C5B C6B 105.4(5) . . ?
N2B C6B C1B 132.8(5) . . ?
N2B C6B C5B 109.7(5) . . ?
C1B C6B C5B 117.5(5) . . ?
C8B C7B C2B 107.8(5) . . ?
C8B C7B S1B 112.9(5) . . ?
C2B C7B S1B 139.3(4) . . ?
C7B C8B N1B 110.7(5) . . ?
C7B C8B C9B 112.8(6) . . ?
N1B C8B C9B 136.5(5) . . ?
C10B C9B C8B 111.9(5) . . ?
C10B C9B S2B 112.4(5) . . ?
C8B C9B S2B 135.6(5) . . ?
C9B C10B C11B 114.2(5) . . ?
C9B C10B S1B 112.4(5) . . ?
C11B C10B S1B 133.4(5) . . ?
C10B C11B C12B 111.0(6) . . ?
C10B C11B C61B 127.4(6) . . ?
C12B C11B C61B 121.6(6) . . ?
C13B C12B C11B 122.0(7) . . ?
C13B C12B S2B 126.6(6) . . ?
C11B C12B S2B 111.3(5) . . ?
C12B C13B C14B 135.0(8) . . ?
C13B C14B C15B 125.2(7) . . ?
C13B C14B C22B 126.7(8) . . ?
C15B C14B C22B 108.1(7) . . ?
O1B C15B C14B 129.8(7) . . ?
O1B C15B C16B 122.5(9) . . ?
C14B C15B C16B 107.7(8) . . ?
C17B C16B C21B 124.4(8) . . ?
C17B C16B C15B 128.3(9) . . ?
C21B C16B C15B 107.3(8) . . ?
C16B C17B C18B 118.1(10) . . ?
C19B C18B F1B 118.2(10) . . ?
C19B C18B C17B 118.5(11) . . ?
F1B C18B C17B 123.3(11) . . ?
C20B C19B C18B 126.7(10) . . ?
C20B C19B F2B 110.6(11) . . ?
C18B C19B F2B 122.6(11) . . ?
C19B C20B C21B 115.5(10) . . ?
C16B C21B C20B 116.8(9) . . ?
C16B C21B C22B 111.6(7) . . ?
C20B C21B C22B 131.6(10) . . ?
C23B C22B C14B 128.5(8) . . ?
C23B C22B C21B 126.2(8) . . ?
C14B C22B C21B 105.3(8) . . ?
C22B C23B C24B 126.8(7) . . ?
C22B C23B C25B 126.1(9) . . ?
C24B C23B C25B 107.1(9) . . ?
N3B C24B C23B 176.8(9) . . ?
N4B C25B C23B 176.7(13) . . ?
C27B C26B C5B 107.3(5) . . ?
C27B C26B S3B 113.3(5) . . ?
C5B C26B S3B 139.4(4) . . ?
N2B C27B C26B 110.9(5) . . ?
N2B C27B C28B 136.5(5) . . ?
C26B C27B C28B 112.6(5) . . ?
C29B C28B C27B 110.6(5) . . ?
C29B C28B S4B 112.4(5) . . ?
C27B C28B S4B 137.0(4) . . ?
C30B C29B C28B 114.1(5) . . ?
C30B C29B S3B 132.4(4) . . ?
C28B C29B S3B 113.5(5) . . ?
C29B C30B C31B 110.6(5) . . ?
C29B C30B C88B 124.4(5) . . ?
C31B C30B C88B 125.0(6) . . ?
C32B C31B C30B 121.5(6) . . ?
C32B C31B S4B 126.6(4) . . ?
C30B C31B S4B 111.9(5) . . ?
C31B C32B C33B 136.1(6) . . ?
C32B C33B C41B 127.7(6) . . ?
C32B C33B C34B 125.2(6) . . ?
C41B C33B C34B 107.1(5) . . ?
O2B C34B C33B 128.4(6) . . ?
O2B C34B C35B 124.1(6) . . ?
C33B C34B C35B 107.5(6) . . ?
C40B C35B C36B 123.3(6) . . ?
C40B C35B C34B 108.9(6) . . ?
C36B C35B C34B 127.8(7) . . ?
C37B C36B C35B 115.9(8) . . ?
C38B C37B C36B 122.7(7) . . ?
C38B C37B F3B 119.4(7) . . ?
C36B C37B F3B 117.8(8) . . ?
C37B C38B F4B 119.0(8) . . ?
C37B C38B C39B 122.0(7) . . ?
F4B C38B C39B 119.0(9) . . ?
C38B C39B C40B 118.0(8) . . ?
C35B C40B C39B 118.0(6) . . ?
C35B C40B C41B 109.6(6) . . ?
C39B C40B C41B 132.4(7) . . ?
C42B C41B C33B 129.2(6) . . ?
C42B C41B C40B 123.8(6) . . ?
C33B C41B C40B 106.9(6) . . ?
C41B C42B C44B 126.6(7) . . ?
C41B C42B C43B 125.0(7) . . ?
C44B C42B C43B 108.4(7) . . ?
N5B C43B C42B 176.5(11) . . ?
N6B C44B C42B 178.8(10) . . ?
N1B C45B C46B 116.3(6) . . ?
C47B C46B C53B 104.3(12) . . ?
C47B C46B C45B 108.2(7) . . ?
C53B C46B C45B 108.2(7) . . ?
C46B C47B C48B 115.6(9) . . ?
C47B C48B C49B 104.1(8) . . ?
C50B C49B C48B 108.7(9) . . ?
C49B C50B C51B 107.2(8) . . ?
C52B C51B C50B 108.3(8) . . ?
C54B C53B C46B 111.3(8) . . ?
C53B C54B C55B 109.1(7) . . ?
C56B C55B C54B 108.8(8) . . ?
C55B C56B C57B 107.9(9) . . ?
C58B C57B C56B 108.6(9) . . ?
C59B C58B C57B 108.7(9) . . ?
C58B C59B C60B 109.0(9) . . ?
C11B C61B C62B 117.0(6) . . ?
C61B C62B C63B 111.3(7) . . ?
C64B C63B C62B 108.3(7) . . ?
C63B C64B C65B 108.0(8) . . ?
C66B C65B C64B 105.3(8) . . ?
C65B C66B C67B 106.4(9) . . ?
C68B C67B C66B 106.5(8) . . ?
C67B C68B C69B 112.3(9) . . ?
C68B C69B C70B 106.1(7) . . ?
C71B C70B C69B 109.8(7) . . ?
N2B C72B C73B 119.8(6) . . ?
C74B C73B C72B 114.2(7) . . ?
C74B C73B C80B 120.0(11) . . ?
C72B C73B C80B 112.5(7) . . ?
C73B C74B C75B 117.7(9) . . ?
C74B C75B C76B 111.8(8) . . ?
C75B C76B C77B 112.3(8) . . ?
C76B C77B C78B 109.6(9) . . ?
C77B C78B C79B 109.1(10) . . ?
C73B C80B C81B 114.0(8) . . ?
C80B C81B C82B 107.8(9) . . ?
C83B C82B C81B 108.8(8) . . ?
C84B C83B C82B 108.2(8) . . ?
C85B C84B C83B 109.7(9) . . ?
C84B C85B C86B 109.2(9) . . ?
C87B C86B C85B 107.0(9) . . ?
C30B C88B C89B 113.2(5) . . ?
C90B C89B C88B 112.1(5) . . ?
C89B C90B C91B 111.5(6) . . ?
C92B C91B C90B 114.2(8) . . ?
C91B C92B C93B 111.3(8) . . ?
C94B C93B C92B 108.6(8) . . ?
C95B C94B C93B 109.8(8) . . ?
C94B C95B C96B 110.0(9) . . ?
C97B C96B C95B 109.0(9) . . ?
C96B C97B C98B 110.2(9) . . ?
C10C S1C C7C 90.1(4) . . ?
C9C S2C C12C 90.3(4) . . ?
C26C S3C C29C 90.4(4) . . ?
C28C S4C C31C 90.5(4) . . ?
C8C N1C C1C 105.8(6) . . ?
C8C N1C C45C 118.9(6) . . ?
C1C N1C C45C 129.4(6) . . ?
C27C N2C C6C 107.4(7) . . ?
C27C N2C C72C 117.3(6) . . ?
C6C N2C C72C 128.9(6) . . ?
N1C C1C C2C 109.3(6) . . ?
N1C C1C C6C 132.2(8) . . ?
C2C C1C C6C 118.5(7) . . ?
C7C C2C C1C 106.8(7) . . ?
C7C C2C C3C 129.3(7) . . ?
C1C C2C C3C 123.7(7) . . ?
C4C C3C C3C' 125.2(8) . . ?
C4C C3C C2C 116.3(8) . . ?
C3C' C3C C2C 118.4(8) . . ?
C3C C4C C5C 119.9(7) . . ?
C3C C4C C4C' 122.6(9) . . ?
C5C C4C C4C' 117.5(7) . . ?
C6C C5C C4C 124.3(7) . . ?
C6C C5C C26C 105.4(7) . . ?
C4C C5C C26C 130.3(7) . . ?
N2C C6C C5C 109.1(6) . . ?
N2C C6C C1C 134.0(7) . . ?
C5C C6C C1C 116.9(7) . . ?
C2C C7C C8C 107.7(7) . . ?
C2C C7C S1C 139.4(6) . . ?
C8C C7C S1C 112.8(6) . . ?
N1C C8C C7C 110.3(6) . . ?
N1C C8C C9C 138.0(7) . . ?
C7C C8C C9C 111.6(7) . . ?
C10C C9C C8C 111.5(7) . . ?
C10C C9C S2C 113.4(6) . . ?
C8C C9C S2C 135.0(7) . . ?
C9C C10C C11C 111.7(8) . . ?
C9C C10C S1C 113.9(6) . . ?
C11C C10C S1C 134.3(7) . . ?
C12C C11C C10C 113.1(8) . . ?
C12C C11C C61C 125.9(9) . . ?
C10C C11C C61C 120.8(10) . . ?
C11C C12C C13C 119.0(9) . . ?
C11C C12C S2C 111.4(6) . . ?
C13C C12C S2C 129.6(9) . . ?
C14C C13C C12C 142.2(11) . . ?
C13C C14C C15C 119.3(8) . . ?
C13C C14C C22C 134.6(10) . . ?
C15C C14C C22C 106.1(8) . . ?
O1C C15C C14C 134.4(7) . . ?
O1C C15C C16C 115.9(9) . . ?
C14C C15C C16C 109.6(8) . . ?
C17C C16C C21C 129.2(10) . . ?
C17C C16C C15C 125.2(10) . . ?
C21C C16C C15C 105.5(9) . . ?
C16C C17C C18C 110.9(11) . . ?
F1C C18C C19C 117.9(11) . . ?
F1C C18C C17C 121.0(13) . . ?
C19C C18C C17C 121.1(13) . . ?
C18C C19C C20C 127.0(13) . . ?
C18C C19C F2C 116.1(11) . . ?
C20C C19C F2C 116.8(12) . . ?
C19C C20C C21C 113.1(11) . . ?
C16C C21C C20C 118.6(9) . . ?
C16C C21C C22C 114.8(9) . . ?
C20C C21C C22C 126.5(10) . . ?
C23C C22C C21C 134.1(9) . . ?
C23C C22C C14C 121.9(9) . . ?
C21C C22C C14C 103.8(8) . . ?
C22C C23C C24C 131.7(8) . . ?
C22C C23C C25C 121.8(10) . . ?
C24C C23C C25C 106.5(7) . . ?
N3C C24C C23C 177.6(10) . . ?
N4C C25C C23C 171.9(15) . . ?
C27C C26C C5C 108.3(7) . . ?
C27C C26C S3C 112.5(6) . . ?
C5C C26C S3C 139.2(7) . . ?
C26C C27C N2C 109.8(7) . . ?
C26C C27C C28C 114.7(7) . . ?
N2C C27C C28C 135.6(8) . . ?
C29C C28C C27C 108.8(8) . . ?
C29C C28C S4C 114.3(6) . . ?
C27C C28C S4C 136.9(7) . . ?
C30C C29C C28C 111.3(9) . . ?
C30C C29C S3C 135.0(8) . . ?
C28C C29C S3C 113.6(6) . . ?
C31C C30C C29C 111.9(8) . . ?
C31C C30C C88C 122.9(7) . . ?
C29C C30C C88C 125.2(9) . . ?
C30C C31C C32C 122.7(9) . . ?
C30C C31C S4C 112.0(6) . . ?
C32C C31C S4C 125.2(8) . . ?
C33C C32C C31C 136.9(9) . . ?
C32C C33C C34C 124.9(9) . . ?
C32C C33C C41C 129.7(10) . . ?
C34C C33C C41C 105.4(9) . . ?
O2C C34C C33C 132.1(10) . . ?
O2C C34C C35C 119.3(11) . . ?
C33C C34C C35C 108.7(9) . . ?
C36C C35C C40C 120.0 . . ?
C36C C35C C34C 129.2(7) . . ?
C40C C35C C34C 110.7(7) . . ?
C35C C36C C37C 120.0 . . ?
F3C C37C C38C 114.6(9) . . ?
F3C C37C C36C 125.2(9) . . ?
C38C C37C C36C 120.0 . . ?
F4C C38C C37C 127.1(9) . . ?
F4C C38C C39C 112.7(9) . . ?
C37C C38C C39C 120.0 . . ?
C40C C39C C38C 120.0 . . ?
C39C C40C C35C 120.0 . . ?
C39C C40C C41C 134.3(6) . . ?
C35C C40C C41C 105.7(6) . . ?
C42C C41C C40C 123.9(9) . . ?
C42C C41C C33C 126.7(10) . . ?
C40C C41C C33C 109.4(8) . . ?
C41C C42C C43C 125.4(9) . . ?
C41C C42C C44C 127.2(9) . . ?
C43C C42C C44C 107.3(7) . . ?
N5C C43C C42C 167.2(14) . . ?
N6C C44C C42C 173.7(13) . . ?
N1C C45C C46C 116.2(5) . . ?
C53C C46C C47C 112.5(6) . . ?
C53C C46C C45C 112.4(5) . . ?
C47C C46C C45C 111.3(5) . . ?
C46C C47C C48C 113.5(5) . . ?
C47C C48C C49C 109.9(6) . . ?
C50C C49C C48C 110.5(7) . . ?
C49C C50C C51C 109.1(8) . . ?
C52C C51C C50C 109.1(9) . . ?
C54C C53C C46C 116.5(5) . . ?
C53C C54C C55C 112.5(6) . . ?
C56C C55C C54C 114.1(6) . . ?
C55C C56C C57C 111.7(7) . . ?
C58C C57C C56C 109.9(8) . . ?
C57C C58C C59C 109.0(8) . . ?
C60C C59C C58C 108.1(9) . . ?
C11C C61C C62C 109.9(9) . . ?
C63C C62C C61C 115.1(11) . . ?
C62C C63C C64C 115.2(8) . . ?
C63C C64C C65C 112.8(8) . . ?
C64C C65C C66C 105.9(8) . . ?
C67C C66C C65C 109.9(9) . . ?
C66C C67C C68C 108.1(9) . . ?
C69C C68C C67C 111.3(9) . . ?
C68C C69C C70C 111.2(9) . . ?
C69C C70C C71C 108.9(9) . . ?
N2C C72C C73C 116.8(7) . . ?
C72C C73C C80C 114.5(8) . . ?
C72C C73C C74C 117.8(7) . . ?
C80C C73C C74C 112.3(8) . . ?
C73C C74C C75C 115.1(7) . . ?
C74C C75C C76C 112.8(8) . . ?
C75C C76C C77C 113.4(9) . . ?
C76C C77C C78C 109.7(9) . . ?
C77C C78C C79C 108.8(9) . . ?
C73C C80C C81C 112.8(7) . . ?
C80C C81C C82C 107.7(7) . . ?
C83C C82C C81C 110.8(9) . . ?
C82C C83C C84C 111.1(9) . . ?
C83C C84C C85C 111.1(9) . . ?
C84C C85C C86C 108.0(9) . . ?
C85C C86C C87C 106.7(9) . . ?
C30C C88C C89C 117.9(7) . . ?
C90C C89C C88C 110.3(6) . . ?
C89C C90C C91C 112.8(6) . . ?
C92C C91C C90C 111.5(6) . . ?
C91C C92C C93C 114.8(6) . . ?
C92C C93C C94C 110.3(6) . . ?
C95C C94C C93C 112.8(7) . . ?
C94C C95C C96C 111.0(7) . . ?
C97C C96C C95C 111.1(8) . . ?
C96C C97C C98C 109.8(9) . . ?

loop_
_geom_bond_atom_site_label_1
_geom_bond_atom_site_label_2
_geom_bond_distance
_geom_bond_site_symmetry_2
_geom_bond_publ_flag
S1A C7A 1.728(6) . ?
S1A C10A 1.737(6) . ?
S2A C9A 1.691(7) . ?
S2A C12A 1.745(6) . ?
S3A C26A 1.724(6) . ?
S3A C29A 1.727(8) . ?
S4A C28A 1.698(7) . ?
S4A C31A 1.760(6) . ?
F1A C18A 1.328(8) . ?
F2A C19A 1.340(8) . ?
F3A C37A 1.345(12) . ?
F4A C38A 1.339(10) . ?
O1A C15A 1.238(7) . ?
O2A C34A 1.216(8) . ?
N1A C8A 1.379(7) . ?
N1A C1A 1.392(7) . ?
N1A C45A 1.428(7) . ?
N2A C27A 1.383(7) . ?
N2A C6A 1.391(8) . ?
N2A C72A 1.504(7) . ?
N3A C24A 1.165(11) . ?
N4A C25A 1.151(10) . ?
N5A C43A 1.204(17) . ?
N6A C44A 1.162(12) . ?
C3A' C3A 1.492(9) . ?
C4A' C4A 1.494(9) . ?
C1A C6A 1.397(8) . ?
C1A C2A 1.442(9) . ?
C2A C7A 1.413(8) . ?
C2A C3A 1.434(9) . ?
C3A C4A 1.354(9) . ?
C4A C5A 1.438(9) . ?
C5A C26A 1.426(8) . ?
C5A C6A 1.449(9) . ?
C7A C8A 1.413(9) . ?
C8A C9A 1.411(8) . ?
C9A C10A 1.388(8) . ?
C10A C11A 1.404(8) . ?
C11A C12A 1.411(9) . ?
C11A C61A 1.520(8) . ?
C12A C13A 1.415(8) . ?
C13A C14A 1.350(9) . ?
C14A C15A 1.473(9) . ?
C14A C22A 1.477(8) . ?
C15A C16A 1.452(9) . ?
C16A C21A 1.388(8) . ?
C16A C17A 1.415(9) . ?
C17A C18A 1.367(9) . ?
C18A C19A 1.404(10) . ?
C19A C20A 1.319(10) . ?
C20A C21A 1.413(9) . ?
C21A C22A 1.493(10) . ?
C22A C23A 1.357(9) . ?
C23A C25A 1.418(9) . ?
C23A C24A 1.456(12) . ?
C26A C27A 1.391(9) . ?
C27A C28A 1.407(8) . ?
C28A C29A 1.407(9) . ?
C29A C30A 1.432(9) . ?
C30A C31A 1.387(10) . ?
C30A C88A 1.484(9) . ?
C31A C32A 1.423(9) . ?
C32A C33A 1.345(10) . ?
C33A C34A 1.451(11) . ?
C33A C41A 1.463(9) . ?
C34A C35A 1.516(11) . ?
C35A C36A 1.366(12) . ?
C35A C40A 1.412(11) . ?
C36A C37A 1.397(13) . ?
C37A C38A 1.330(16) . ?
C38A C39A 1.353(14) . ?
C39A C40A 1.391(12) . ?
C40A C41A 1.447(12) . ?
C41A C42A 1.342(12) . ?
C42A C44A 1.434(11) . ?
C42A C43A 1.455(17) . ?
C45A C46A 1.518(7) . ?
C46A C47A 1.444(8) . ?
C46A C53A 1.508(7) . ?
C47A C48A 1.495(8) . ?
C48A C49A 1.508(8) . ?
C49A C50A 1.534(9) . ?
C50A C51A 1.547(10) . ?
C51A C52A 1.524(10) . ?
C53A C54A 1.510(8) . ?
C54A C55A 1.530(7) . ?
C55A C56A 1.520(7) . ?
C56A C57A 1.530(7) . ?
C57A C58A 1.539(7) . ?
C58A C59A 1.524(8) . ?
C59A C60A 1.541(8) . ?
C61A C62A 1.496(7) . ?
C62A C63A 1.495(8) . ?
C63A C64A 1.532(8) . ?
C64A C65A 1.503(9) . ?
C65A C66A 1.521(9) . ?
C66A C67A 1.517(9) . ?
C67A C68A 1.527(9) . ?
C68A C69A 1.545(9) . ?
C69A C70A 1.549(10) . ?
C70A C71A 1.529(10) . ?
C72A C73A 1.527(6) . ?
C73A C74A 1.506(7) . ?
C73A C80A 1.518(6) . ?
C74A C75A 1.518(7) . ?
C75A C76A 1.537(7) . ?
C76A C77A 1.508(8) . ?
C77A C78A 1.540(8) . ?
C78A C79A 1.519(9) . ?
C80A C81A 1.513(7) . ?
C81A C82A 1.536(8) . ?
C82A C83A 1.540(9) . ?
C83A C84A 1.512(9) . ?
C84A C85A 1.559(9) . ?
C85A C86A 1.534(10) . ?
C86A C87A 1.533(10) . ?
C88A C89A 1.523(8) . ?
C89A C90A 1.538(8) . ?
C90A C91A 1.535(9) . ?
C91A C92A 1.544(9) . ?
C92A C93A 1.549(9) . ?
C93A C94A 1.549(9) . ?
C94A C95A 1.556(10) . ?
C95A C96A 1.530(9) . ?
C96A C97A 1.533(9) . ?
C97A C98A 1.538(9) . ?
S1B C7B 1.717(6) . ?
S1B C10B 1.752(6) . ?
S2B C9B 1.718(6) . ?
S2B C12B 1.748(8) . ?
S3B C26B 1.722(6) . ?
S3B C29B 1.741(6) . ?
S4B C28B 1.700(6) . ?
S4B C31B 1.753(6) . ?
F1B C18B 1.329(12) . ?
F2B C19B 1.394(11) . ?
F3B C37B 1.381(9) . ?
F4B C38B 1.348(8) . ?
O1B C15B 1.198(10) . ?
O2B C34B 1.222(8) . ?
N1B C8B 1.396(8) . ?
N1B C1B 1.403(7) . ?
N1B C45B 1.455(7) . ?
N2B C27B 1.381(8) . ?
N2B C6B 1.386(7) . ?
N2B C72B 1.457(6) . ?
N3B C24B 1.125(11) . ?
N4B C25B 1.134(12) . ?
N5B C43B 1.100(11) . ?
N6B C44B 1.103(10) . ?
C3B' C3B 1.514(8) . ?
C4B' C4B 1.527(7) . ?
C1B C6B 1.405(9) . ?
C1B C2B 1.443(7) . ?
C2B C3B 1.425(7) . ?
C2B C7B 1.431(9) . ?
C3B C4B 1.347(9) . ?
C4B C5B 1.417(7) . ?
C5B C26B 1.419(9) . ?
C5B C6B 1.446(7) . ?
C7B C8B 1.388(7) . ?
C8B C9B 1.399(9) . ?
C9B C10B 1.385(8) . ?
C10B C11B 1.395(9) . ?
C11B C12B 1.430(9) . ?
C11B C61B 1.465(9) . ?
C12B C13B 1.367(9) . ?
C13B C14B 1.400(10) . ?
C14B C15B 1.445(12) . ?
C14B C22B 1.473(10) . ?
C15B C16B 1.529(10) . ?
C16B C17B 1.340(12) . ?
C16B C21B 1.351(13) . ?
C17B C18B 1.366(12) . ?
C18B C19B 1.329(15) . ?
C19B C20B 1.317(14) . ?
C20B C21B 1.455(11) . ?
C21B C22B 1.510(12) . ?
C22B C23B 1.350(12) . ?
C23B C24B 1.405(13) . ?
C23B C25B 1.461(13) . ?
C26B C27B 1.401(7) . ?
C27B C28B 1.415(9) . ?
C28B C29B 1.408(8) . ?
C29B C30B 1.386(9) . ?
C30B C31B 1.424(7) . ?
C30B C88B 1.519(8) . ?
C31B C32B 1.389(9) . ?
C32B C33B 1.389(8) . ?
C33B C41B 1.452(9) . ?
C33B C34B 1.463(9) . ?
C34B C35B 1.468(9) . ?
C35B C40B 1.375(10) . ?
C35B C36B 1.379(9) . ?
C36B C37B 1.376(10) . ?
C37B C38B 1.331(12) . ?
C38B C39B 1.364(11) . ?
C39B C40B 1.416(9) . ?
C40B C41B 1.477(9) . ?
C41B C42B 1.374(10) . ?
C42B C44B 1.433(11) . ?
C42B C43B 1.495(12) . ?
C45B C46B 1.549(8) . ?
C46B C47B 1.513(8) . ?
C46B C53B 1.523(9) . ?
C47B C48B 1.519(9) . ?
C48B C49B 1.575(9) . ?
C49B C50B 1.527(9) . ?
C50B C51B 1.552(9) . ?
C51B C52B 1.538(10) . ?
C53B C54B 1.513(8) . ?
C54B C55B 1.544(9) . ?
C55B C56B 1.542(9) . ?
C56B C57B 1.547(10) . ?
C57B C58B 1.539(10) . ?
C58B C59B 1.539(9) . ?
C59B C60B 1.542(10) . ?
C61B C62B 1.477(8) . ?
C62B C63B 1.550(8) . ?
C63B C64B 1.511(9) . ?
C64B C65B 1.545(9) . ?
C65B C66B 1.544(10) . ?
C66B C67B 1.557(10) . ?
C67B C68B 1.513(9) . ?
C68B C69B 1.536(9) . ?
C69B C70B 1.551(9) . ?
C70B C71B 1.506(9) . ?
C72B C73B 1.494(7) . ?
C73B C74B 1.473(9) . ?
C73B C80B 1.510(8) . ?
C74B C75B 1.489(9) . ?
C75B C76B 1.525(8) . ?
C76B C77B 1.529(10) . ?
C77B C78B 1.533(10) . ?
C78B C79B 1.538(10) . ?
C80B C81B 1.522(9) . ?
C81B C82B 1.543(9) . ?
C82B C83B 1.542(9) . ?
C83B C84B 1.536(9) . ?
C84B C85B 1.519(9) . ?
C85B C86B 1.546(10) . ?
C86B C87B 1.545(10) . ?
C88B C89B 1.551(7) . ?
C89B C90B 1.525(7) . ?
C90B C91B 1.547(8) . ?
C91B C92B 1.500(9) . ?
C92B C93B 1.557(9) . ?
C93B C94B 1.536(9) . ?
C94B C95B 1.531(9) . ?
C95B C96B 1.543(9) . ?
C96B C97B 1.531(10) . ?
C97B C98B 1.532(10) . ?
S1C C10C 1.721(8) . ?
S1C C7C 1.739(8) . ?
S2C C9C 1.714(8) . ?
S2C C12C 1.763(10) . ?
S3C C26C 1.745(7) . ?
S3C C29C 1.769(10) . ?
S4C C28C 1.644(9) . ?
S4C C31C 1.746(9) . ?
F1C C18C 1.279(13) . ?
F2C C19C 1.407(13) . ?
F3C C37C 1.229(11) . ?
F4C C38C 1.297(9) . ?
O1C C15C 1.315(12) . ?
O2C C34C 1.222(12) . ?
N1C C8C 1.377(9) . ?
N1C C1C 1.403(9) . ?
N1C C45C 1.466(9) . ?
N2C C27C 1.372(9) . ?
N2C C6C 1.385(9) . ?
N2C C72C 1.472(10) . ?
N3C C24C 1.146(8) . ?
N4C C25C 1.167(8) . ?
N5C C43C 1.104(8) . ?
N6C C44C 1.155(8) . ?
C3C' C3C 1.444(13) . ?
C4C' C4C 1.491(11) . ?
C1C C2C 1.405(11) . ?
C1C C6C 1.422(10) . ?
C2C C7C 1.387(10) . ?
C2C C3C 1.453(10) . ?
C3C C4C 1.382(11) . ?
C4C C5C 1.414(12) . ?
C5C C6C 1.406(10) . ?
C5C C26C 1.421(10) . ?
C7C C8C 1.389(10) . ?
C8C C9C 1.432(9) . ?
C9C C10C 1.380(11) . ?
C10C C11C 1.416(11) . ?
C11C C12C 1.372(13) . ?
C11C C61C 1.542(14) . ?
C12C C13C 1.376(11) . ?
C13C C14C 1.264(12) . ?
C14C C15C 1.459(8) . ?
C14C C22C 1.542(8) . ?
C15C C16C 1.513(8) . ?
C16C C17C 1.372(9) . ?
C16C C21C 1.372(8) . ?
C17C C18C 1.410(9) . ?
C18C C19C 1.364(9) . ?
C19C C20C 1.372(9) . ?
C20C C21C 1.410(8) . ?
C21C C22C 1.470(8) . ?
C22C C23C 1.338(8) . ?
C23C C24C 1.386(8) . ?
C23C C25C 1.459(8) . ?
C26C C27C 1.364(11) . ?
C27C C28C 1.473(11) . ?
C28C C29C 1.403(11) . ?
C29C C30C 1.391(10) . ?
C30C C31C 1.370(12) . ?
C30C C88C 1.509(10) . ?
C31C C32C 1.417(11) . ?
C32C C33C 1.349(12) . ?
C33C C34C 1.419(14) . ?
C33C C41C 1.501(12) . ?
C34C C35C 1.495(11) . ?
C35C C36C 1.3900 . ?
C35C C40C 1.3900 . ?
C36C C37C 1.3900 . ?
C37C C38C 1.3900 . ?
C38C C39C 1.3900 . ?
C39C C40C 1.3900 . ?
C40C C41C 1.492(12) . ?
C41C C42C 1.342(8) . ?
C42C C43C 1.380(8) . ?
C42C C44C 1.435(8) . ?
C45C C46C 1.530(7) . ?
C46C C53C 1.511(7) . ?
C46C C47C 1.520(7) . ?
C47C C48C 1.524(7) . ?
C48C C49C 1.535(8) . ?
C49C C50C 1.528(8) . ?
C50C C51C 1.535(9) . ?
C51C C52C 1.533(10) . ?
C53C C54C 1.502(7) . ?
C54C C55C 1.515(7) . ?
C55C C56C 1.494(8) . ?
C56C C57C 1.541(8) . ?
C57C C58C 1.527(9) . ?
C58C C59C 1.547(10) . ?
C59C C60C 1.545(10) . ?
C61C C62C 1.561(9) . ?
C62C C63C 1.478(9) . ?
C63C C64C 1.515(9) . ?
C64C C65C 1.534(9) . ?
C65C C66C 1.561(9) . ?
C66C C67C 1.524(10) . ?
C67C C68C 1.539(9) . ?
C68C C69C 1.513(9) . ?
C69C C70C 1.531(9) . ?
C70C C71C 1.544(9) . ?
C72C C73C 1.500(8) . ?
C73C C80C 1.503(8) . ?
C73C C74C 1.506(8) . ?
C74C C75C 1.508(8) . ?
C75C C76C 1.510(8) . ?
C76C C77C 1.515(9) . ?
C77C C78C 1.539(9) . ?
C78C C79C 1.547(10) . ?
C80C C81C 1.526(8) . ?
C81C C82C 1.545(9) . ?
C82C C83C 1.509(9) . ?
C83C C84C 1.518(9) . ?
C84C C85C 1.534(9) . ?
C85C C86C 1.553(10) . ?
C86C C87C 1.557(9) . ?
C88C C89C 1.543(8) . ?
C89C C90C 1.514(7) . ?
C90C C91C 1.524(7) . ?
C91C C92C 1.513(7) . ?
C92C C93C 1.518(7) . ?
C93C C94C 1.534(8) . ?
C94C C95C 1.519(8) . ?
C95C C96C 1.543(8) . ?
C96C C97C 1.518(9) . ?
C97C C98C 1.547(9) . ?
